data_1548144
loop_
_publ_author_name
'Yokoi, Hiroki'
'Hiroto, Satoru'
'Sakamaki, Daisuke'
'Seki, Shu'
'Shinokubo, Hiroshi'

_publ_section_title
;
 Supramolecular assemblies of a nitrogen-embedded buckybowl dimer with
 C<sub>60</sub>.
;
_journal_issue 4
_journal_name_full 'Chemical science'
_journal_page_first 819
_journal_page_last 824
_journal_paper_doi 10.1039/c7sc04453d
_journal_volume 9
_journal_year 2018
_chemical_formula_sum 'C247.73 H123.18 N2'
_chemical_formula_weight 3127.42
_space_group_crystal_system monoclinic
_space_group_IT_number 14
_space_group_name_Hall '-P 2ybc'
_space_group_name_H-M_alt 'P 1 21/c 1'
_symmetry_space_group_name_Hall '-P 2ybc'
_symmetry_space_group_name_H-M 'P 1 21/c 1'
_atom_sites_solution_hydrogens geom
_audit_creation_method SHELXL-2014/7
_audit_update_record
;
2017-10-10 deposited with the CCDC.
2017-11-21 downloaded from the CCDC.
;
_cell_angle_alpha 90
_cell_angle_beta 96.192(2)
_cell_angle_gamma 90
_cell_formula_units_Z 4
_cell_length_a 13.1579(2)
_cell_length_b 37.8588(7)
_cell_length_c 30.9277(5)
_cell_measurement_reflns_used 49186
_cell_measurement_temperature 93(2)
_cell_measurement_theta_max 30.6060
_cell_measurement_theta_min 1.7340
_cell_volume 15316.5(4)
_computing_cell_refinement 'CrysAlisPro 1.171.38.41 (Rigaku OD, 2015)'
_computing_data_collection 'CrysAlisPro 1.171.38.41 (Rigaku OD, 2015)'
_computing_data_reduction 'CrysAlisPro 1.171.38.41 (Rigaku OD, 2015)'
_computing_molecular_graphics 'Bruker SHELXTL'
_computing_publication_material 'Bruker SHELXTL'
_computing_structure_refinement 'SHELXL-2014/7 (Sheldrick, 2014)'
_computing_structure_solution 'SHELXT-2014/7 (Sheldrick, 2014)'
_diffrn_ambient_temperature 93(2)
_diffrn_detector_area_resol_mean 28.5714
_diffrn_measured_fraction_theta_full 0.999
_diffrn_measured_fraction_theta_max 0.999
_diffrn_measurement_device_type 'Rigaku Saturn724'
_diffrn_measurement_method \w
_diffrn_radiation_type MoK\a
_diffrn_radiation_wavelength 0.71073
_diffrn_reflns_av_R_equivalents 0.0712
_diffrn_reflns_av_unetI/netI 0.0445
_diffrn_reflns_Laue_measured_fraction_full 0.999
_diffrn_reflns_Laue_measured_fraction_max 0.999
_diffrn_reflns_limit_h_max 15
_diffrn_reflns_limit_h_min -15
_diffrn_reflns_limit_k_max 45
_diffrn_reflns_limit_k_min -45
_diffrn_reflns_limit_l_max 36
_diffrn_reflns_limit_l_min -36
_diffrn_reflns_number 130177
_diffrn_reflns_point_group_measured_fraction_full 0.999
_diffrn_reflns_point_group_measured_fraction_max 0.999
_diffrn_reflns_theta_full 25.000
_diffrn_reflns_theta_max 25.000
_diffrn_reflns_theta_min 1.647
_exptl_absorpt_coefficient_mu 0.077
_exptl_absorpt_correction_T_max 1.00
_exptl_absorpt_correction_T_min 0.95
_exptl_absorpt_correction_type multi-scan
_exptl_absorpt_process_details 'REQAB (Rigaku, 1998)'
_exptl_crystal_colour black
_exptl_crystal_density_diffrn 1.356
_exptl_crystal_density_method 'not measured'
_exptl_crystal_description prism
_exptl_crystal_F_000 6494
_exptl_crystal_recrystallization_method 'Re-crystallisation from solvent: toluene and acetonitrile'
_exptl_crystal_size_max 0.695
_exptl_crystal_size_mid 0.074
_exptl_crystal_size_min 0.066
_refine_diff_density_max 1.191
_refine_diff_density_min -0.668
_refine_diff_density_rms 0.132
_refine_ls_extinction_method none
_refine_ls_goodness_of_fit_ref 1.085
_refine_ls_hydrogen_treatment constr
_refine_ls_matrix_type full
_refine_ls_number_parameters 3503
_refine_ls_number_reflns 26953
_refine_ls_number_restraints 4422
_refine_ls_restrained_S_all 1.102
_refine_ls_R_factor_all 0.1362
_refine_ls_R_factor_gt 0.1090
_refine_ls_shift/su_max 0.004
_refine_ls_shift/su_mean 0.000
_refine_ls_structure_factor_coef Fsqd
_refine_ls_weighting_details 'w=1/[\s^2^(Fo^2^)+(0.1915P)^2^+27.5688P] where P=(Fo^2^+2Fc^2^)/3'
_refine_ls_weighting_scheme calc
_refine_ls_wR_factor_gt 0.3079
_refine_ls_wR_factor_ref 0.3338
_reflns_Friedel_coverage 0.000
_reflns_number_gt 20125
_reflns_number_total 26953
_reflns_threshold_expression 'I > 2\s(I)'
_cod_data_source_file c7sc04453d2.cif
_cod_data_source_block yokoi160607-vm_a
_cod_depositor_comments 'Adding full bibliography for 1548144--1548145.cif.'
_cod_database_code 1548144
_shelx_shelxl_version_number 2014/7
_shelx_space_group_comment
;
The symmetry employed for this shelxl refinement is uniquely defined
by the following loop, which should always be used as a source of
symmetry information in preference to the above space-group names.
They are only intended as comments.
;
_shelx_estimated_absorpt_t_min 0.948
_shelx_estimated_absorpt_t_max 0.995

loop_
_space_group_symop_operation_xyz
'x, y, z'
'-x, y+1/2, -z+1/2'
'-x, -y, -z'
'x, -y-1/2, z-1/2'

loop_
_atom_site_label
_atom_site_type_symbol
_atom_site_fract_x
_atom_site_fract_y
_atom_site_fract_z
_atom_site_U_iso_or_equiv
_atom_site_adp_type
_atom_site_occupancy
_atom_site_site_symmetry_order
_atom_site_calc_flag
_atom_site_refinement_flags_posn
_atom_site_refinement_flags_adp
_atom_site_refinement_flags_occupancy
_atom_site_disorder_assembly
_atom_site_disorder_group
C1 C 0.6741(10) 0.4361(3) 0.0811(5) 0.079(3) Uani 0.675(5) 1 d D U P A 1
C2 C 0.6616(8) 0.4015(3) 0.0756(3) 0.064(3) Uani 0.675(5) 1 d D U P A 1
C3 C 0.7586(9) 0.3798(3) 0.0647(3) 0.060(3) Uani 0.675(5) 1 d D U P A 1
C4 C 0.8447(11) 0.3960(4) 0.0620(7) 0.086(4) Uani 0.675(5) 1 d D U P A 1
C5 C 0.8575(9) 0.4337(3) 0.0711(3) 0.080(3) Uani 0.675(5) 1 d D U P A 1
C6 C 0.7737(8) 0.4505(3) 0.0775(3) 0.073(3) Uani 0.675(5) 1 d D U P A 1
C7 C 0.7898(8) 0.4792(4) 0.1104(4) 0.078(3) Uani 0.675(5) 1 d D U P A 1
C8 C 0.7016(7) 0.4797(2) 0.1307(3) 0.059(2) Uani 0.675(5) 1 d D U P A 1
C9 C 0.6301(10) 0.4525(3) 0.1131(4) 0.064(3) Uani 0.675(5) 1 d D U P A 1
C10 C 0.5715(13) 0.4332(4) 0.1394(4) 0.067(4) Uani 0.675(5) 1 d D U P A 1
C11 C 0.5571(10) 0.3930(3) 0.1347(4) 0.058(3) Uani 0.675(5) 1 d D U P A 1
C12 C 0.6043(10) 0.3798(3) 0.1003(4) 0.053(3) Uani 0.675(5) 1 d D U P A 1
C13 C 0.6559(6) 0.3460(2) 0.1074(3) 0.055(2) Uani 0.675(5) 1 d D U P A 1
C14 C 0.7487(6) 0.3459(2) 0.0856(3) 0.050(2) Uani 0.675(5) 1 d D U P A 1
C15 C 0.8351(7) 0.3287(2) 0.1050(3) 0.0459(18) Uani 0.675(5) 1 d D U P A 1
C16 C 0.9313(7) 0.3466(3) 0.1020(3) 0.055(2) Uani 0.675(5) 1 d D U P A 1
C17 C 0.9324(8) 0.3791(3) 0.0804(3) 0.065(3) Uani 0.675(5) 1 d D U P A 1
C18 C 1.0057(8) 0.4067(3) 0.1018(3) 0.075(3) Uani 0.675(5) 1 d D U P A 1
C19 C 0.9531(9) 0.4397(3) 0.0929(3) 0.087(3) Uani 0.675(5) 1 d D U P A 1
C20 C 0.9689(8) 0.4651(3) 0.1263(4) 0.080(3) Uani 0.675(5) 1 d D U P A 1
C21 C 0.8792(6) 0.4860(2) 0.1355(3) 0.0487(19) Uani 0.675(5) 1 d D U P A 1
C22 C 0.8908(7) 0.4917(2) 0.1828(3) 0.054(2) Uani 0.675(5) 1 d D U P A 1
C23 C 0.8009(8) 0.4923(3) 0.2030(3) 0.059(2) Uani 0.675(5) 1 d D U P A 1
C24 C 0.7029(7) 0.4863(2) 0.1754(3) 0.058(2) Uani 0.675(5) 1 d D U P A 1
C25 C 0.6461(7) 0.4668(3) 0.2052(3) 0.082(3) Uani 0.675(5) 1 d D U P A 1
C26 C 0.5807(6) 0.4431(3) 0.1840(3) 0.063(2) Uani 0.675(5) 1 d D U P A 1
C27 C 0.5754(7) 0.4130(3) 0.2115(3) 0.051(2) Uani 0.675(5) 1 d D U P A 1
C28 C 0.5621(16) 0.3822(4) 0.1797(5) 0.100(5) Uani 0.675(5) 1 d D U P A 1
C29 C 0.6045(9) 0.3487(3) 0.1835(4) 0.067(3) Uani 0.675(5) 1 d D U P A 1
C30 C 0.6557(6) 0.3298(2) 0.1483(3) 0.056(2) Uani 0.675(5) 1 d D U P A 1
C31 C 0.7476(7) 0.3123(2) 0.1679(4) 0.057(2) Uani 0.675(5) 1 d D U P A 1
C32 C 0.8354(9) 0.3120(2) 0.1467(3) 0.058(2) Uani 0.675(5) 1 d D U P A 1
C33 C 0.9330(9) 0.3176(3) 0.1736(4) 0.065(3) Uani 0.675(5) 1 d D U P A 1
C34 C 0.9917(7) 0.3389(3) 0.1440(4) 0.087(3) Uani 0.675(5) 1 d D U P A 1
C35 C 1.0574(7) 0.3635(3) 0.1643(4) 0.077(3) Uani 0.675(5) 1 d D U P A 1
C36 C 1.0631(10) 0.3949(4) 0.1386(4) 0.067(3) Uani 0.675(5) 1 d D U P A 1
C37 C 1.0772(17) 0.4237(4) 0.1718(4) 0.080(4) Uani 0.675(5) 1 d D U P A 1
C38 C 1.0329(8) 0.4566(3) 0.1678(4) 0.067(3) Uani 0.675(5) 1 d D U P A 1
C39 C 0.9812(5) 0.47438(19) 0.2025(3) 0.0509(19) Uani 0.675(5) 1 d D U P A 1
C40 C 0.9806(7) 0.4583(3) 0.2426(3) 0.058(3) Uani 0.675(5) 1 d D U P A 1
C41 C 0.8890(6) 0.4581(2) 0.2641(2) 0.048(2) Uani 0.675(5) 1 d D U P A 1
C42 C 0.8028(6) 0.47538(19) 0.2441(2) 0.0437(17) Uani 0.675(5) 1 d D U P A 1
C43 C 0.7052(7) 0.4578(3) 0.2475(3) 0.052(2) Uani 0.675(5) 1 d D U P A 1
C44 C 0.7066(8) 0.4258(3) 0.2695(3) 0.067(3) Uani 0.675(5) 1 d D U P A 1
C45 C 0.6323(7) 0.3994(3) 0.2486(3) 0.079(3) Uani 0.675(5) 1 d D U P A 1
C46 C 0.6860(8) 0.3672(3) 0.2579(3) 0.080(3) Uani 0.675(5) 1 d D U P A 1
C47 C 0.6676(9) 0.3411(3) 0.2243(4) 0.085(3) Uani 0.675(5) 1 d D U P A 1
C48 C 0.7574(7) 0.3182(3) 0.2148(3) 0.060(2) Uani 0.675(5) 1 d D U P A 1
C49 C 0.8494(9) 0.3249(4) 0.2387(5) 0.088(4) Uani 0.675(5) 1 d D U P A 1
C50 C 0.9368(9) 0.3236(3) 0.2183(4) 0.066(3) Uani 0.675(5) 1 d D U P A 1
C51 C 1.0082(10) 0.3518(4) 0.2369(4) 0.063(3) Uani 0.675(5) 1 d D U P A 1
C52 C 1.0647(10) 0.3717(3) 0.2102(4) 0.066(3) Uani 0.675(5) 1 d D U P A 1
C53 C 1.0788(6) 0.4111(3) 0.2151(3) 0.048(2) Uani 0.675(5) 1 d D U P A 1
C54 C 1.0323(8) 0.4258(3) 0.2493(3) 0.042(2) Uani 0.675(5) 1 d D U P A 1
C55 C 0.9756(7) 0.4041(3) 0.2752(3) 0.064(3) Uani 0.675(5) 1 d D U P A 1
C56 C 0.8842(9) 0.4249(3) 0.2849(5) 0.065(3) Uani 0.675(5) 1 d D U P A 1
C57 C 0.7951(10) 0.4122(3) 0.2869(5) 0.079(3) Uani 0.675(5) 1 d D U P A 1
C58 C 0.7829(9) 0.3730(3) 0.2802(3) 0.086(3) Uani 0.675(5) 1 d D U P A 1
C59 C 0.8625(8) 0.3534(3) 0.2726(3) 0.073(3) Uani 0.675(5) 1 d D U P A 1
C60 C 0.9594(8) 0.3694(3) 0.2702(4) 0.067(3) Uani 0.675(5) 1 d D U P A 1
C121 C 0.7910(3) 0.81157(10) 0.19247(11) 0.0254(8) Uani 1 1 d . . . . .
C122 C 0.8201(3) 0.78460(10) 0.22187(11) 0.0270(8) Uani 1 1 d . . . . .
H122 H 0.8561 0.7647 0.2126 0.032 Uiso 1 1 calc R U . . .
C123 C 0.7970(3) 0.78652(10) 0.26480(12) 0.0271(8) Uani 1 1 d . . . . .
C124 C 0.7380(3) 0.81583(10) 0.27502(11) 0.0263(8) Uani 1 1 d . . . . .
C125 C 0.7142(3) 0.84540(10) 0.24736(12) 0.0253(8) Uani 1 1 d . . . . .
C126 C 0.7412(3) 0.84169(10) 0.20530(11) 0.0254(8) Uani 1 1 d . . . . .
H126 H 0.7253 0.8601 0.1848 0.031 Uiso 1 1 calc R U . . .
C127 C 0.9187(3) 0.73729(11) 0.29491(12) 0.0325(9) Uani 1 1 d . . . . .
H127 H 0.9285 0.7296 0.2664 0.039 Uiso 1 1 calc R U . . .
C128 C 0.9763(3) 0.72197(11) 0.33068(13) 0.0358(9) Uani 1 1 d . . . . .
C129 C 0.9700(3) 0.73560(11) 0.37234(12) 0.0326(9) Uani 1 1 d . . . . .
H129 H 1.0140 0.7264 0.3960 0.039 Uiso 1 1 calc R U . . .
C130 C 0.9007(3) 0.76237(10) 0.38032(12) 0.0298(8) Uani 1 1 d . . . . .
C131 C 0.8339(3) 0.77279(10) 0.34337(12) 0.0280(8) Uani 1 1 d . . . . .
C132 C 0.8476(3) 0.76342(10) 0.30022(12) 0.0276(8) Uani 1 1 d . . . . .
C133 C 0.9021(3) 0.78299(10) 0.42140(12) 0.0309(8) Uani 1 1 d . . . . .
C134 C 0.9775(3) 0.78001(11) 0.45704(12) 0.0319(9) Uani 1 1 d . . . . .
H134 H 1.0244 0.7609 0.4581 0.038 Uiso 1 1 calc R U . . .
C135 C 0.9851(3) 0.80443(11) 0.49084(12) 0.0353(9) Uani 1 1 d . . . . .
C136 C 0.9219(3) 0.83406(11) 0.48850(12) 0.0335(9) Uani 1 1 d . . . . .
H136 H 0.9315 0.8512 0.5110 0.040 Uiso 1 1 calc R U . . .
C137 C 0.8453(3) 0.83943(11) 0.45444(12) 0.0307(8) Uani 1 1 d . . . . .
C138 C 0.8321(3) 0.81120(10) 0.42357(12) 0.0299(8) Uani 1 1 d . . . . .
C139 C 0.6749(3) 0.91158(10) 0.24409(12) 0.0280(8) Uani 1 1 d . . . . .
H139 H 0.6764 0.9118 0.2134 0.034 Uiso 1 1 calc R U . . .
C140 C 0.6657(3) 0.94370(10) 0.26599(12) 0.0290(8) Uani 1 1 d . . . . .
C141 C 0.6708(3) 0.94392(10) 0.31134(12) 0.0285(8) Uani 1 1 d . . . . .
H141 H 0.6689 0.9659 0.3260 0.034 Uiso 1 1 calc R U . . .
C142 C 0.6784(3) 0.91284(10) 0.33586(12) 0.0281(8) Uani 1 1 d . . . . .
C143 C 0.6747(3) 0.88092(10) 0.31128(12) 0.0259(8) Uani 1 1 d . . . . .
C144 C 0.6818(3) 0.87947(10) 0.26602(12) 0.0263(8) Uani 1 1 d . . . . .
C145 C 0.7064(3) 0.91161(11) 0.38397(12) 0.0299(8) Uani 1 1 d . . . . .
C146 C 0.7291(3) 0.94128(11) 0.41024(13) 0.0342(9) Uani 1 1 d . . . . .
H146 H 0.7111 0.9641 0.3991 0.041 Uiso 1 1 calc R U . . .
C147 C 0.7778(3) 0.93807(12) 0.45248(13) 0.0377(9) Uani 1 1 d . . . . .
C148 C 0.8118(3) 0.90493(12) 0.46820(13) 0.0360(9) Uani 1 1 d . . . . .
H148 H 0.8499 0.9035 0.4960 0.043 Uiso 1 1 calc R U . . .
C149 C 0.7916(3) 0.87401(11) 0.44435(12) 0.0315(9) Uani 1 1 d . . . . .
C150 C 0.7290(3) 0.87842(10) 0.40407(12) 0.0288(8) Uani 1 1 d . . . . .
C151 C 0.6832(3) 0.84948(10) 0.33472(12) 0.0266(8) Uani 1 1 d . . . . .
C152 C 0.7078(3) 0.84810(10) 0.37897(12) 0.0279(8) Uani 1 1 d . . . . .
C154 C 0.7616(3) 0.79816(10) 0.34996(12) 0.0287(8) Uani 1 1 d . . . . .
C155 C 0.8207(3) 0.80966(10) 0.14732(11) 0.0258(8) Uani 1 1 d . . . . .
C156 C 0.8654(3) 0.83936(10) 0.13044(11) 0.0247(8) Uani 1 1 d . . . . .
H156 H 0.8818 0.8591 0.1488 0.030 Uiso 1 1 calc R U . . .
C157 C 0.8866(3) 0.84079(10) 0.08745(11) 0.0245(8) Uani 1 1 d . . . . .
C158 C 0.8654(3) 0.80958(10) 0.06294(11) 0.0243(7) Uani 1 1 d . . . . .
C159 C 0.8132(3) 0.77967(10) 0.07733(12) 0.0262(8) Uani 1 1 d . . . . .
C160 C 0.7944(3) 0.78052(10) 0.12108(11) 0.0261(8) Uani 1 1 d . . . . .
H160 H 0.7629 0.7607 0.1331 0.031 Uiso 1 1 calc R U . . .
C161 C 0.7710(3) 0.76094(9) 0.00040(12) 0.0259(8) Uani 1 1 d . . . . .
C162 C 0.7009(3) 0.74705(10) -0.03396(12) 0.0286(8) Uani 1 1 d . . . . .
C164 C 0.6408(3) 0.70801(11) 0.02071(13) 0.0339(9) Uani 1 1 d . . . . .
C165 C 0.7003(3) 0.72642(10) 0.05411(12) 0.0317(9) Uani 1 1 d . . . . .
H165 H 0.6961 0.7199 0.0835 0.038 Uiso 1 1 calc R U . . .
C166 C 0.7643(3) 0.75362(10) 0.04511(12) 0.0267(8) Uani 1 1 d . . . . .
C167 C 0.7233(3) 0.82165(10) -0.11534(12) 0.0291(8) Uani 1 1 d . . . . .
C168 C 0.6423(3) 0.81298(11) -0.14648(12) 0.0335(9) Uani 1 1 d . . . . .
H168 H 0.6245 0.8288 -0.1699 0.040 Uiso 1 1 calc R U . . .
C169 C 0.5870(3) 0.78182(11) -0.14420(13) 0.0355(9) Uani 1 1 d . . . . .
C170 C 0.6079(3) 0.75892(10) -0.10926(12) 0.0316(9) Uani 1 1 d . . . . .
H170 H 0.5669 0.7384 -0.1074 0.038 Uiso 1 1 calc R U . . .
C171 C 0.6881(3) 0.76545(10) -0.07664(12) 0.0287(8) Uani 1 1 d . . . . .
C172 C 0.7495(3) 0.79539(10) -0.08308(11) 0.0272(8) Uani 1 1 d . . . . .
C173 C 0.8108(3) 0.92844(10) -0.08148(12) 0.0296(8) Uani 1 1 d . . . . .
H173 H 0.8218 0.9522 -0.0722 0.035 Uiso 1 1 calc R U . . .
C174 C 0.7568(3) 0.92187(11) -0.12205(12) 0.0313(8) Uani 1 1 d . . . . .
C175 C 0.7324(3) 0.88691(11) -0.13460(12) 0.0311(8) Uani 1 1 d . . . . .
H175 H 0.6910 0.8828 -0.1612 0.037 Uiso 1 1 calc R U . . .
C176 C 0.7670(3) 0.85798(10) -0.10916(12) 0.0283(8) Uani 1 1 d . . . . .
C177 C 0.8340(3) 0.86617(10) -0.07094(11) 0.0266(8) Uani 1 1 d . . . . .
C178 C 0.8493(3) 0.90086(10) -0.05410(12) 0.0272(8) Uani 1 1 d . . . . .
C179 C 0.9102(3) 0.93882(10) 0.06118(12) 0.0250(8) Uani 1 1 d . . . . .
C180 C 0.8945(3) 0.93711(10) 0.01555(11) 0.0263(8) Uani 1 1 d . . . . .
H180 H 0.8886 0.9585 -0.0005 0.032 Uiso 1 1 calc R U . . .
C181 C 0.8872(3) 0.90529(10) -0.00697(11) 0.0248(8) Uani 1 1 d . . . . .
C182 C 0.9038(3) 0.87434(10) 0.01945(11) 0.0247(8) Uani 1 1 d . . . . .
C183 C 0.9066(2) 0.87469(10) 0.06539(11) 0.0237(7) Uani 1 1 d . . . . .
C184 C 0.9119(3) 0.90760(10) 0.08538(11) 0.0247(8) Uani 1 1 d . . . . .
H184 H 0.9168 0.9089 0.1162 0.030 Uiso 1 1 calc R U . . .
C185 C 0.8354(3) 0.78764(10) -0.01045(12) 0.0260(8) Uani 1 1 d . . . . .
C186 C 0.8280(3) 0.80383(10) -0.05040(11) 0.0258(8) Uani 1 1 d . . . . .
C187 C 0.8679(3) 0.83758(10) -0.04472(11) 0.0252(8) Uani 1 1 d . . . . .
C188 C 0.8994(3) 0.84181(10) -0.00132(12) 0.0245(8) Uani 1 1 d . . . . .
C189 C 0.7573(3) 0.81579(10) 0.38837(12) 0.0281(8) Uani 1 1 d . . . . .
C190 C 1.0498(7) 0.6791(2) 0.2782(2) 0.061(3) Uani 0.761(11) 1 d . . P B 1
H19A H 0.9803 0.6719 0.2670 0.092 Uiso 0.761(11) 1 calc R U P B 1
H19B H 1.0963 0.6590 0.2772 0.092 Uiso 0.761(11) 1 calc R U P B 1
H19C H 1.0721 0.6984 0.2603 0.092 Uiso 0.761(11) 1 calc R U P B 1
C191 C 1.1612(5) 0.70340(18) 0.3417(2) 0.0480(19) Uani 0.761(11) 1 d . . P B 1
H19D H 1.2087 0.6838 0.3387 0.072 Uiso 0.761(11) 1 calc R U P B 1
H19E H 1.1638 0.7101 0.3724 0.072 Uiso 0.761(11) 1 calc R U P B 1
H19F H 1.1808 0.7236 0.3247 0.072 Uiso 0.761(11) 1 calc R U P B 1
C192 C 1.0222(5) 0.65986(16) 0.3525(2) 0.0414(17) Uani 0.761(11) 1 d . . P B 1
H19G H 0.9530 0.6518 0.3421 0.062 Uiso 0.761(11) 1 calc R U P B 1
H19H H 1.0246 0.6670 0.3830 0.062 Uiso 0.761(11) 1 calc R U P B 1
H19I H 1.0709 0.6406 0.3498 0.062 Uiso 0.761(11) 1 calc R U P B 1
C193 C 1.0506(4) 0.69162(13) 0.32482(15) 0.0460(11) Uani 1 1 d . . . . .
C194 C 1.1750(4) 0.79721(15) 0.51223(16) 0.0533(13) Uani 1 1 d . . . . .
H19J H 1.1915 0.8201 0.5001 0.080 Uiso 1 1 calc R U . . .
H19K H 1.1740 0.7791 0.4896 0.080 Uiso 1 1 calc R U . . .
H19L H 1.2268 0.7912 0.5363 0.080 Uiso 1 1 calc R U . . .
C195 C 1.0495(4) 0.76437(13) 0.55182(14) 0.0461(11) Uani 1 1 d . . . . .
H19M H 1.1024 0.7608 0.5763 0.069 Uiso 1 1 calc R U . . .
H19N H 1.0515 0.7449 0.5311 0.069 Uiso 1 1 calc R U . . .
H19O H 0.9822 0.7651 0.5626 0.069 Uiso 1 1 calc R U . . .
C196 C 1.0718(5) 0.82910(16) 0.56198(17) 0.0654(16) Uani 1 1 d . . . . .
H19P H 1.0059 0.8305 0.5739 0.098 Uiso 1 1 calc R U . . .
H19Q H 1.0851 0.8514 0.5476 0.098 Uiso 1 1 calc R U . . .
H19R H 1.1262 0.8247 0.5856 0.098 Uiso 1 1 calc R U . . .
C197 C 1.0690(3) 0.79918(12) 0.52917(13) 0.0401(10) Uani 1 1 d . . . . .
C198 C 0.8810(6) 0.9673(2) 0.5163(2) 0.090(2) Uani 1 1 d . U . . .
H19S H 0.8964 0.9903 0.5299 0.136 Uiso 1 1 calc R U . . .
H19T H 0.9416 0.9584 0.5038 0.136 Uiso 1 1 calc R U . . .
H19U H 0.8618 0.9506 0.5382 0.136 Uiso 1 1 calc R U . . .
C199 C 0.6942(6) 0.9800(2) 0.4973(3) 0.100(2) Uani 1 1 d . U . . .
H19V H 0.6709 0.9599 0.5137 0.150 Uiso 1 1 calc R U . . .
H19W H 0.6435 0.9850 0.4724 0.150 Uiso 1 1 calc R U . . .
H19$ H 0.7025 1.0008 0.5162 0.150 Uiso 1 1 calc R U . . .
C200 C 0.8221(6) 1.00311(19) 0.4554(2) 0.090(2) Uani 1 1 d . U . . .
H20A H 0.8348 1.0233 0.4750 0.136 Uiso 1 1 calc R U . . .
H20B H 0.7654 1.0087 0.4332 0.136 Uiso 1 1 calc R U . . .
H20C H 0.8837 0.9981 0.4413 0.136 Uiso 1 1 calc R U . . .
C201 C 0.7947(4) 0.97102(13) 0.48111(15) 0.0482(11) Uani 1 1 d . . . . .
C202 C 0.5677(6) 0.9742(2) 0.2035(3) 0.055(2) Uani 0.675(11) 1 d . . P C 1
H20D H 0.5619 0.9956 0.1855 0.082 Uiso 0.675(11) 1 calc R U P C 1
H20E H 0.5039 0.9705 0.2166 0.082 Uiso 0.675(11) 1 calc R U P C 1
H20F H 0.5805 0.9538 0.1853 0.082 Uiso 0.675(11) 1 calc R U P C 1
C203 C 0.7528(6) 0.9843(2) 0.2195(3) 0.059(3) Uani 0.675(11) 1 d . . P C 1
H20G H 0.7426 1.0038 0.1987 0.089 Uiso 0.675(11) 1 calc R U P C 1
H20H H 0.7701 0.9627 0.2043 0.089 Uiso 0.675(11) 1 calc R U P C 1
H20I H 0.8086 0.9901 0.2419 0.089 Uiso 0.675(11) 1 calc R U P C 1
C204 C 0.6309(10) 1.0092(2) 0.2671(3) 0.067(3) Uani 0.675(11) 1 d . . P C 1
H20J H 0.6874 1.0139 0.2896 0.101 Uiso 0.675(11) 1 calc R U P C 1
H20K H 0.5690 1.0037 0.2808 0.101 Uiso 0.675(11) 1 calc R U P C 1
H20L H 0.6187 1.0300 0.2485 0.101 Uiso 0.675(11) 1 calc R U P C 1
C205 C 0.6578(3) 0.97841(11) 0.24006(13) 0.0353(9) Uani 1 1 d . . . . .
C206 C 0.5244(7) 0.6581(2) -0.0070(2) 0.059(2) Uani 0.781(12) 1 d . . P D 1
H20M H 0.4876 0.6373 0.0021 0.089 Uiso 0.781(12) 1 calc R U P D 1
H20N H 0.5764 0.6507 -0.0255 0.089 Uiso 0.781(12) 1 calc R U P D 1
H20O H 0.4761 0.6742 -0.0233 0.089 Uiso 0.781(12) 1 calc R U P D 1
C207 C 0.6479(5) 0.64899(16) 0.0571(2) 0.0509(19) Uani 0.781(12) 1 d . . P D 1
H20P H 0.6088 0.6279 0.0633 0.076 Uiso 0.781(12) 1 calc R U P D 1
H20Q H 0.6790 0.6592 0.0845 0.076 Uiso 0.781(12) 1 calc R U P D 1
H20R H 0.7017 0.6425 0.0390 0.076 Uiso 0.781(12) 1 calc R U P D 1
C208 C 0.4983(5) 0.68862(18) 0.0618(2) 0.054(2) Uani 0.781(12) 1 d . . P D 1
H20S H 0.4512 0.7056 0.0463 0.081 Uiso 0.781(12) 1 calc R U P D 1
H20T H 0.5339 0.6999 0.0877 0.081 Uiso 0.781(12) 1 calc R U P D 1
H20U H 0.4597 0.6682 0.0707 0.081 Uiso 0.781(12) 1 calc R U P D 1
C209 C 0.5749(4) 0.67663(12) 0.03247(14) 0.0421(10) Uani 1 1 d . . . . .
C210 C 0.5240(6) 0.74119(19) -0.2040(2) 0.053(2) Uani 0.727(9) 1 d . . P E 1
H21A H 0.4707 0.7372 -0.2282 0.079 Uiso 0.727(9) 1 calc R U P E 1
H21B H 0.5280 0.7207 -0.1845 0.079 Uiso 0.727(9) 1 calc R U P E 1
H21C H 0.5900 0.7445 -0.2154 0.079 Uiso 0.727(9) 1 calc R U P E 1
C212 C 0.3985(5) 0.7626(2) -0.1558(3) 0.059(2) Uani 0.727(9) 1 d . . P E 1
H21D H 0.3761 0.7831 -0.1400 0.089 Uiso 0.727(9) 1 calc R U P E 1
H21E H 0.4159 0.7432 -0.1352 0.089 Uiso 0.727(9) 1 calc R U P E 1
H21F H 0.3433 0.7550 -0.1776 0.089 Uiso 0.727(9) 1 calc R U P E 1
C211 C 0.4562(5) 0.80436(16) -0.2032(3) 0.060(2) Uani 0.727(9) 1 d . . P E .
H21G H 0.3913 0.7981 -0.2200 0.090 Uiso 0.727(9) 1 calc R U P . .
H21H H 0.5044 0.8129 -0.2229 0.090 Uiso 0.727(9) 1 calc R U P . .
H21I H 0.4443 0.8229 -0.1822 0.090 Uiso 0.727(9) 1 calc R U P . .
C213 C 0.4989(4) 0.77310(12) -0.17978(16) 0.0490(12) Uani 1 1 d . . . . .
C217 C 0.7126(4) 0.95239(12) -0.15119(14) 0.0475(12) Uani 1 1 d . . . . .
C218 C 0.8064(3) 0.98606(11) 0.09086(14) 0.0371(9) Uani 1 1 d . . . . .
H21J H 0.8083 1.0091 0.1054 0.056 Uiso 1 1 calc R U . . .
H21K H 0.7746 0.9686 0.1086 0.056 Uiso 1 1 calc R U . . .
H21L H 0.7665 0.9879 0.0623 0.056 Uiso 1 1 calc R U . . .
C219 C 0.9759(3) 0.97139(11) 0.13006(13) 0.0372(10) Uani 1 1 d . . . . .
H21M H 1.0436 0.9615 0.1272 0.056 Uiso 1 1 calc R U . . .
H21N H 0.9391 0.9559 0.1485 0.056 Uiso 1 1 calc R U . . .
H21O H 0.9834 0.9949 0.1433 0.056 Uiso 1 1 calc R U . . .
C220 C 0.9680(3) 1.00259(10) 0.05951(12) 0.0313(8) Uani 1 1 d . . . . .
H22A H 0.9742 1.0246 0.0763 0.047 Uiso 1 1 calc R U . . .
H22B H 0.9271 1.0069 0.0316 0.047 Uiso 1 1 calc R U . . .
H22C H 1.0362 0.9944 0.0543 0.047 Uiso 1 1 calc R U . . .
C221 C 0.9157(3) 0.97435(10) 0.08504(11) 0.0270(8) Uani 1 1 d . . . . .
C1A C 0.6177(6) 0.4620(2) 0.4381(3) 0.053(2) Uani 0.807(5) 1 d . U P F 1
C2A C 0.5804(6) 0.4655(3) 0.4781(3) 0.052(2) Uani 0.807(5) 1 d . U P F 1
C3A C 0.4781(5) 0.45357(18) 0.4849(3) 0.0611(18) Uani 0.807(5) 1 d . U P F 1
C4A C 0.4177(5) 0.43876(17) 0.4509(3) 0.0572(17) Uani 0.807(5) 1 d D U P F 1
C5A C 0.4546(9) 0.4350(3) 0.4083(4) 0.054(3) Uani 0.807(5) 1 d . U P F 1
C6A C 0.5538(6) 0.44571(19) 0.4021(2) 0.0532(17) Uani 0.807(5) 1 d . U P F 1
C7A C 0.6148(5) 0.42429(19) 0.3776(2) 0.0529(16) Uani 0.807(5) 1 d . U P F 1
C8A C 0.7221(6) 0.42686(19) 0.3983(2) 0.0477(16) Uani 0.807(5) 1 d . U P F 1
C9A C 0.7212(5) 0.45032(17) 0.4359(2) 0.0537(17) Uani 0.807(5) 1 d . U P F 1
C10A C 0.7839(5) 0.44260(18) 0.4729(2) 0.0491(16) Uani 0.807(5) 1 d . U P F 1
C11A C 0.7483(5) 0.44656(19) 0.5147(2) 0.0472(16) Uani 0.807(5) 1 d . U P F 1
C12A C 0.6474(7) 0.4577(2) 0.5181(3) 0.0583(19) Uani 0.807(5) 1 d . U P F 1
C13A C 0.5851(7) 0.4419(2) 0.5476(3) 0.057(2) Uani 0.807(5) 1 d . U P F 1
C14A C 0.4813(7) 0.4390(2) 0.5283(3) 0.0519(19) Uani 0.807(5) 1 d . U P F 1
C15A C 0.4244(6) 0.4084(3) 0.5367(3) 0.061(2) Uani 0.807(5) 1 d . U P F 1
C16A C 0.3582(4) 0.39232(19) 0.5000(2) 0.0530(17) Uani 0.807(5) 1 d D U P F 1
C17A C 0.3543(11) 0.4078(3) 0.4589(3) 0.053(2) Uani 0.807(5) 1 d D U P F 1
C18A C 0.3550(4) 0.38528(17) 0.4223(2) 0.0478(15) Uani 0.807(5) 1 d D U P F 1
C19A C 0.4159(5) 0.40211(19) 0.3908(2) 0.0511(16) Uani 0.807(5) 1 d . U P F 1
C20A C 0.4740(7) 0.3821(2) 0.3669(3) 0.052(2) Uani 0.807(5) 1 d . U P F 1
C21A C 0.5779(7) 0.3927(2) 0.3603(2) 0.0507(17) Uani 0.807(5) 1 d . U P F 1
C22A C 0.6437(7) 0.3624(3) 0.3621(3) 0.052(2) Uani 0.807(5) 1 d . U P F 1
C23A C 0.7452(5) 0.3651(2) 0.3815(2) 0.0541(18) Uani 0.807(5) 1 d . U P F 1
C24A C 0.7804(5) 0.3975(2) 0.3990(2) 0.0532(17) Uani 0.807(5) 1 d . U P F 1
C25A C 0.8499(4) 0.3895(2) 0.4392(2) 0.0472(16) Uani 0.807(5) 1 d . U P F 1
C26A C 0.8515(8) 0.4116(2) 0.4735(3) 0.046(2) Uani 0.807(5) 1 d . U P F 1
C27A C 0.8552(5) 0.3965(2) 0.5178(2) 0.0411(16) Uani 0.807(5) 1 d . U P F 1
C28A C 0.7925(5) 0.4178(2) 0.5426(2) 0.0492(16) Uani 0.807(5) 1 d . U P F 1
C29A C 0.7346(6) 0.4024(2) 0.5722(2) 0.0474(17) Uani 0.807(5) 1 d . U P F 1
C30A C 0.6272(7) 0.4144(2) 0.5754(3) 0.059(2) Uani 0.807(5) 1 d . U P F 1
C31A C 0.5682(6) 0.3833(3) 0.5833(2) 0.058(2) Uani 0.807(5) 1 d . U P F 1
C32A C 0.4669(6) 0.3804(2) 0.5637(3) 0.0600(19) Uani 0.807(5) 1 d . U P F 1
C33A C 0.4319(6) 0.3478(2) 0.5455(3) 0.061(2) Uani 0.807(5) 1 d . U P F 1
C34A C 0.3618(4) 0.35478(19) 0.5039(2) 0.0532(16) Uani 0.807(5) 1 d . U P F 1
C35A C 0.3628(6) 0.3340(2) 0.4696(3) 0.0526(19) Uani 0.807(5) 1 d . U P F 1
C36A C 0.3582(7) 0.3495(2) 0.4277(3) 0.047(2) Uani 0.807(5) 1 d . U P F 1
C37A C 0.4208(7) 0.3279(3) 0.4016(4) 0.053(2) Uani 0.807(5) 1 d . U P F 1
C38A C 0.4766(7) 0.3439(3) 0.3728(4) 0.053(3) Uani 0.807(5) 1 d . U P F 1
C39A C 0.5834(8) 0.3319(3) 0.3699(3) 0.057(3) Uani 0.807(5) 1 d . U P F 1
C40A C 0.6251(7) 0.3045(3) 0.3960(3) 0.053(2) Uani 0.807(5) 1 d . U P F 1
C41A C 0.7287(5) 0.30683(19) 0.4166(2) 0.0468(16) Uani 0.807(5) 1 d . U P F 1
C42A C 0.7879(5) 0.3362(2) 0.4092(2) 0.0521(16) Uani 0.807(5) 1 d . U P F 1
C43A C 0.8528(4) 0.3523(2) 0.4446(2) 0.0454(14) Uani 0.807(5) 1 d . U P F 1
C44A C 0.8552(7) 0.3378(2) 0.4851(3) 0.0433(18) Uani 0.807(5) 1 d . U P F 1
C45A C 0.8571(4) 0.36101(18) 0.52340(19) 0.0379(13) Uani 0.807(5) 1 d . U P F 1
C46A C 0.7964(4) 0.34426(16) 0.55384(17) 0.0398(13) Uani 0.807(5) 1 d . U P F 1
C47A C 0.7375(6) 0.3647(2) 0.5777(2) 0.0433(16) Uani 0.807(5) 1 d . U P F 1
C48A C 0.6337(7) 0.3529(2) 0.5849(2) 0.0515(18) Uani 0.807(5) 1 d . U P F 1
C49A C 0.5979(5) 0.32134(19) 0.5668(2) 0.0552(17) Uani 0.807(5) 1 d . U P F 1
C50A C 0.4911(6) 0.3186(2) 0.5461(3) 0.0528(18) Uani 0.807(5) 1 d . U P F 1
C51A C 0.4907(5) 0.29589(16) 0.5082(2) 0.0486(15) Uani 0.807(5) 1 d . U P F 1
C52A C 0.4291(6) 0.3029(2) 0.4711(3) 0.0475(17) Uani 0.807(5) 1 d . U P F 1
C53A C 0.4646(6) 0.2995(2) 0.4292(3) 0.0447(18) Uani 0.807(5) 1 d . U P F 1
C54A C 0.5636(6) 0.2883(2) 0.4257(3) 0.0495(18) Uani 0.807(5) 1 d . U P F 1
C55A C 0.6322(6) 0.2806(3) 0.4660(3) 0.046(2) Uani 0.807(5) 1 d . U P F 1
C56A C 0.7331(5) 0.29195(16) 0.4602(2) 0.0496(15) Uani 0.807(5) 1 d . U P F 1
C57A C 0.7941(5) 0.30706(16) 0.4934(2) 0.0492(15) Uani 0.807(5) 1 d . U P F 1
C58A C 0.7549(8) 0.3108(3) 0.5363(3) 0.050(2) Uani 0.807(5) 1 d . U P F 1
C59A C 0.6596(5) 0.30002(19) 0.5423(2) 0.0506(16) Uani 0.807(5) 1 d . U P F 1
C60A C 0.5955(6) 0.2847(2) 0.5067(3) 0.0504(19) Uani 0.807(5) 1 d . U P F 1
C1B C 0.680(3) 0.3502(7) 0.5776(9) 0.047(6) Uani 0.193(5) 1 d D U P F 2
C2B C 0.745(3) 0.3793(8) 0.5752(11) 0.046(7) Uani 0.193(5) 1 d D U P F 2
C3B C 0.822(2) 0.3731(6) 0.5455(9) 0.064(6) Uani 0.193(5) 1 d D U P F 2
C4B C 0.835(3) 0.3430(8) 0.5215(10) 0.064(7) Uani 0.193(5) 1 d D U P F 2
C5B C 0.764(3) 0.3148(13) 0.5306(12) 0.048(9) Uani 0.193(5) 1 d D U P F 2
C6B C 0.6785(18) 0.3168(7) 0.5531(9) 0.050(6) Uani 0.193(5) 1 d D U P F 2
C7B C 0.5767(16) 0.3036(5) 0.5383(7) 0.043(5) Uani 0.193(5) 1 d D U P F 2
C8B C 0.5145(19) 0.3305(7) 0.5569(9) 0.047(7) Uani 0.193(5) 1 d D U P F 2
C9B C 0.571(2) 0.3587(7) 0.5809(8) 0.049(6) Uani 0.193(5) 1 d D U P F 2
C10B C 0.539(3) 0.3939(8) 0.5749(13) 0.061(8) Uani 0.193(5) 1 d D U P F 2
C11B C 0.605(2) 0.4237(10) 0.5687(16) 0.066(9) Uani 0.193(5) 1 d D U P F 2
C12B C 0.710(2) 0.4156(9) 0.5696(11) 0.060(8) Uani 0.193(5) 1 d D U P F 2
C13B C 0.767(2) 0.4315(7) 0.5373(10) 0.063(8) Uani 0.193(5) 1 d D U P F 2
C14B C 0.837(3) 0.4055(9) 0.5220(12) 0.062(9) Uani 0.193(5) 1 d D U P F 2
C15B C 0.850(5) 0.4055(10) 0.4778(10) 0.058(9) Uani 0.193(5) 1 d D U P F 2
C16B C 0.861(2) 0.3738(8) 0.4521(8) 0.045(6) Uani 0.193(5) 1 d D U P F 2
C17B C 0.856(4) 0.3433(9) 0.4760(10) 0.056(9) Uani 0.193(5) 1 d D U P F 2
C18B C 0.7945(16) 0.3139(6) 0.4569(7) 0.043(5) Uani 0.193(5) 1 d D U P F 2
C19B C 0.7382(19) 0.2972(7) 0.4893(8) 0.049(6) Uani 0.193(5) 1 d D U P F 2
C20B C 0.643(2) 0.2838(14) 0.4766(10) 0.050(9) Uani 0.193(5) 1 d D U P F 2
C21B C 0.555(2) 0.2859(8) 0.5002(7) 0.043(7) Uani 0.193(5) 1 d D U P F 2
C22B C 0.465(2) 0.2961(9) 0.4717(9) 0.048(7) Uani 0.193(5) 1 d D U P F 2
C23B C 0.399(2) 0.3193(7) 0.4893(8) 0.046(5) Uani 0.193(5) 1 d D U P F 2
C24B C 0.424(2) 0.3343(7) 0.5312(8) 0.050(7) Uani 0.193(5) 1 d D U P F 2
C25B C 0.383(2) 0.3705(7) 0.5269(9) 0.060(6) Uani 0.193(5) 1 d D U P F 2
C26B C 0.439(3) 0.3960(9) 0.5501(12) 0.059(8) Uani 0.193(5) 1 d D U P F 2
C27B C 0.444(3) 0.4309(11) 0.5294(8) 0.051(7) Uani 0.193(5) 1 d D U P F 2
C28B C 0.540(3) 0.4482(10) 0.5417(12) 0.066(8) Uani 0.193(5) 1 d D U P F 2
C29B C 0.603(2) 0.4624(9) 0.5131(9) 0.054(7) Uani 0.193(5) 1 d D U P F 2
C30B C 0.713(2) 0.4564(9) 0.5111(8) 0.061(8) Uani 0.193(5) 1 d D U P F 2
C31B C 0.7386(18) 0.4564(7) 0.4657(8) 0.050(6) Uani 0.193(5) 1 d D U P F 2
C32B C 0.8039(17) 0.4324(6) 0.4481(8) 0.048(6) Uani 0.193(5) 1 d D U P F 2
C33B C 0.782(3) 0.4161(8) 0.4066(9) 0.059(7) Uani 0.193(5) 1 d D U P F 2
C34B C 0.810(2) 0.3786(7) 0.4087(9) 0.061(6) Uani 0.193(5) 1 d D U P F 2
C35B C 0.760(3) 0.3507(8) 0.3892(12) 0.067(8) Uani 0.193(5) 1 d D U P F 2
C36B C 0.756(2) 0.3188(8) 0.4141(8) 0.058(8) Uani 0.193(5) 1 d D U P F 2
C37B C 0.656(2) 0.3056(11) 0.3999(11) 0.060(9) Uani 0.193(5) 1 d D U P F 2
C38B C 0.6038(19) 0.2899(8) 0.4312(8) 0.045(7) Uani 0.193(5) 1 d D U P F 2
C39B C 0.495(2) 0.2963(12) 0.4279(10) 0.054(9) Uani 0.193(5) 1 d D U P F 2
C40B C 0.440(3) 0.3211(12) 0.4032(15) 0.052(9) Uani 0.193(5) 1 d D U P F 2
C41B C 0.368(4) 0.3476(9) 0.4154(11) 0.038(8) Uani 0.193(5) 1 d D U P F 2
C42B C 0.349(3) 0.3453(8) 0.4581(10) 0.052(7) Uani 0.193(5) 1 d D U P F 2
C43B C 0.336(2) 0.3769(8) 0.4835(9) 0.065(7) Uani 0.193(5) 1 d D U P F 2
C44B C 0.357(6) 0.4086(12) 0.4650(10) 0.056(9) Uani 0.193(5) 1 d D U P F 2
C45B C 0.4083(14) 0.4386(5) 0.4866(6) 0.027(4) Uani 0.193(5) 1 d D U P F 2
C46B C 0.4653(14) 0.4570(5) 0.4551(7) 0.028(4) Uani 0.193(5) 1 d D U P F 2
C47B C 0.5628(18) 0.4685(13) 0.4678(10) 0.048(8) Uani 0.193(5) 1 d D U P F 2
C48B C 0.6435(18) 0.4648(11) 0.4400(8) 0.055(9) Uani 0.193(5) 1 d D U P F 2
C49B C 0.6248(19) 0.4478(6) 0.4012(7) 0.052(6) Uani 0.193(5) 1 d D U P F 2
C50B C 0.690(2) 0.4224(8) 0.3826(11) 0.063(8) Uani 0.193(5) 1 d D U P F 2
C51B C 0.632(2) 0.3928(7) 0.3615(11) 0.062(7) Uani 0.193(5) 1 d D U P F 2
C52B C 0.664(3) 0.3581(9) 0.3633(18) 0.062(9) Uani 0.193(5) 1 d D U P F 2
C53B C 0.599(2) 0.3284(9) 0.3686(14) 0.057(10) Uani 0.193(5) 1 d D U P F 2
C54B C 0.500(3) 0.3373(9) 0.3725(14) 0.043(8) Uani 0.193(5) 1 d D U P F 2
C55B C 0.466(3) 0.3738(8) 0.3707(18) 0.054(9) Uani 0.193(5) 1 d D U P F 2
C56B C 0.382(2) 0.3820(7) 0.3958(10) 0.062(6) Uani 0.193(5) 1 d D U P F 2
C57B C 0.371(2) 0.4118(7) 0.4191(9) 0.058(6) Uani 0.193(5) 1 d D U P F 2
C58B C 0.447(4) 0.4391(15) 0.4141(13) 0.043(8) Uani 0.193(5) 1 d D U P F 2
C59B C 0.521(2) 0.4364(7) 0.3861(9) 0.055(7) Uani 0.193(5) 1 d D U P F 2
C60B C 0.526(2) 0.4030(7) 0.3633(9) 0.055(6) Uani 0.193(5) 1 d D U P F 2
C1D C 0.7277(14) 0.3237(5) 0.1188(6) 0.072(4) Uani 0.325(5) 1 d D U P A 3
C2D C 0.6369(16) 0.3410(5) 0.1239(7) 0.065(5) Uani 0.325(5) 1 d D U P A 3
C3D C 0.6022(17) 0.3438(5) 0.1668(6) 0.054(4) Uani 0.325(5) 1 d D U P A 3
C4D C 0.6615(14) 0.3291(5) 0.2009(6) 0.068(4) Uani 0.325(5) 1 d D U P A 3
C5D C 0.7567(17) 0.3114(7) 0.1950(9) 0.068(5) Uani 0.325(5) 1 d D U P A 3
C6D C 0.792(2) 0.3091(7) 0.1549(7) 0.065(5) Uani 0.325(5) 1 d D U P A 3
C7D C 0.900(2) 0.3150(6) 0.1479(7) 0.067(4) Uani 0.325(5) 1 d D U P A 3
C8D C 0.902(2) 0.3342(6) 0.1069(7) 0.059(5) Uani 0.325(5) 1 d D U P A 3
C9D C 0.7963(19) 0.3390(6) 0.0897(8) 0.066(5) Uani 0.325(5) 1 d D U P A 3
C10D C 0.7559(17) 0.3681(6) 0.0676(10) 0.062(5) Uani 0.325(5) 1 d D U P A 3
C11D C 0.6604(15) 0.3865(5) 0.0750(7) 0.061(5) Uani 0.325(5) 1 d D U P A 3
C12D C 0.603(3) 0.3761(5) 0.1067(9) 0.062(6) Uani 0.325(5) 1 d D U P A 3
C13D C 0.560(3) 0.4020(5) 0.1357(8) 0.055(5) Uani 0.325(5) 1 d D U P A 3
C14D C 0.5569(17) 0.3776(4) 0.1720(5) 0.037(4) Uani 0.325(5) 1 d D U P A 3
C15D C 0.5771(14) 0.3965(4) 0.2123(5) 0.038(4) Uani 0.325(5) 1 d D U P A 3
C16D C 0.6383(15) 0.3755(5) 0.2443(6) 0.069(4) Uani 0.325(5) 1 d D U P A 3
C17D C 0.6880(17) 0.3428(6) 0.2431(7) 0.078(5) Uani 0.325(5) 1 d D U P A 3
C18D C 0.7871(14) 0.3452(4) 0.2648(5) 0.064(4) Uani 0.325(5) 1 d D U P A 3
C19D C 0.826(2) 0.3204(9) 0.2324(10) 0.078(5) Uani 0.325(5) 1 d D U P A 3
C20D C 0.927(2) 0.3292(7) 0.2334(9) 0.075(5) Uani 0.325(5) 1 d D U P A 3
C21D C 0.951(2) 0.3210(8) 0.1884(9) 0.073(5) Uani 0.325(5) 1 d D U P A 3
C22D C 1.0251(15) 0.3425(5) 0.1711(6) 0.065(4) Uani 0.325(5) 1 d D U P A 3
C23D C 1.0414(13) 0.3680(5) 0.1369(6) 0.059(4) Uani 0.325(5) 1 d D U P A 3
C24D C 0.9643(14) 0.3626(6) 0.0986(6) 0.059(4) Uani 0.325(5) 1 d D U P A 3
C25D C 0.9335(14) 0.3979(6) 0.0783(6) 0.062(4) Uani 0.325(5) 1 d D U P A 3
C26D C 0.8296(15) 0.3950(6) 0.0639(15) 0.070(5) Uani 0.325(5) 1 d D U P A 3
C27D C 0.7780(13) 0.4297(5) 0.0671(5) 0.062(4) Uani 0.325(5) 1 d D U P A 3
C28D C 0.6749(18) 0.4237(6) 0.0761(9) 0.069(5) Uani 0.325(5) 1 d D U P A 3
C29D C 0.629(2) 0.4448(6) 0.1031(8) 0.062(5) Uani 0.325(5) 1 d D U P A 3
C30D C 0.577(3) 0.4383(6) 0.1394(7) 0.052(5) Uani 0.325(5) 1 d D U P A 3
C31D C 0.6207(15) 0.4616(5) 0.1762(6) 0.066(4) Uani 0.325(5) 1 d D U P A 3
C32D C 0.6024(12) 0.4373(5) 0.2129(5) 0.055(4) Uani 0.325(5) 1 d D U P A 3
C33D C 0.6735(13) 0.4387(5) 0.2514(5) 0.053(4) Uani 0.325(5) 1 d D U P A 3
C34D C 0.7049(13) 0.4044(6) 0.2723(5) 0.054(4) Uani 0.325(5) 1 d D U P A 3
C35D C 0.8044(13) 0.4030(5) 0.2882(11) 0.070(5) Uani 0.325(5) 1 d D U P A 3
C36D C 0.8608(14) 0.3709(5) 0.2815(7) 0.066(4) Uani 0.325(5) 1 d D U P A 3
C37D C 0.9635(19) 0.3817(7) 0.2731(12) 0.076(5) Uani 0.325(5) 1 d D U P A 3
C38D C 1.001(2) 0.3564(8) 0.2471(10) 0.062(5) Uani 0.325(5) 1 d D U P A 3
C39D C 1.057(2) 0.3606(6) 0.2096(8) 0.057(5) Uani 0.325(5) 1 d D U P A 3
C40D C 1.080(2) 0.3971(6) 0.2105(8) 0.064(5) Uani 0.325(5) 1 d D U P A 3
C41D C 1.080(3) 0.4258(6) 0.1807(8) 0.056(5) Uani 0.325(5) 1 d D U P A 3
C42D C 1.061(2) 0.4078(5) 0.1397(8) 0.053(5) Uani 0.325(5) 1 d D U P A 3
C43D C 0.9968(17) 0.4238(6) 0.1051(7) 0.072(5) Uani 0.325(5) 1 d D U P A 3
C44D C 0.9434(17) 0.4562(7) 0.1096(8) 0.080(5) Uani 0.325(5) 1 d D U P A 3
C45D C 0.8426(16) 0.4565(5) 0.0872(6) 0.075(4) Uani 0.325(5) 1 d D U P A 3
C46D C 0.807(2) 0.4816(9) 0.1209(10) 0.083(5) Uani 0.325(5) 1 d D U P A 3
C47D C 0.7081(18) 0.4712(6) 0.1111(8) 0.082(5) Uani 0.325(5) 1 d D U P A 3
C48D C 0.6970(19) 0.4825(7) 0.1570(8) 0.081(5) Uani 0.325(5) 1 d D U P A 3
C49D C 0.732(2) 0.4845(6) 0.2005(7) 0.075(4) Uani 0.325(5) 1 d D U P A 3
C50D C 0.733(2) 0.4669(6) 0.2423(8) 0.064(5) Uani 0.325(5) 1 d D U P A 3
C51D C 0.8396(19) 0.4620(6) 0.2603(8) 0.076(5) Uani 0.325(5) 1 d D U P A 3
C52D C 0.870(2) 0.4324(7) 0.2829(14) 0.069(5) Uani 0.325(5) 1 d D U P A 3
C53D C 0.9696(19) 0.4192(7) 0.2716(9) 0.080(5) Uani 0.325(5) 1 d D U P A 3
C54D C 1.038(3) 0.4209(7) 0.2414(9) 0.077(6) Uani 0.325(5) 1 d D U P A 3
C55D C 0.997(2) 0.4567(7) 0.2288(8) 0.075(5) Uani 0.325(5) 1 d D U P A 3
C56D C 1.0307(19) 0.4587(6) 0.1858(7) 0.065(5) Uani 0.325(5) 1 d D U P A 3
C57D C 0.9727(15) 0.4725(5) 0.1506(7) 0.069(4) Uani 0.325(5) 1 d D U P A 3
C58D C 0.8780(17) 0.4899(7) 0.1581(9) 0.078(5) Uani 0.325(5) 1 d D U P A 3
C59D C 0.842(2) 0.4907(8) 0.1983(8) 0.080(5) Uani 0.325(5) 1 d D U P A 3
C60D C 0.9099(15) 0.4764(6) 0.2331(7) 0.087(5) Uani 0.325(5) 1 d D U P A 3
C1Z C 0.667(3) 0.9770(5) 0.1932(6) 0.090(9) Uani 0.325(11) 1 d . U P C 4
H1Z1 H 0.6203 0.9591 0.1796 0.135 Uiso 0.325(11) 1 calc R U P C 4
H1Z2 H 0.7375 0.9709 0.1886 0.135 Uiso 0.325(11) 1 calc R U P C 4
H1Z3 H 0.6498 1.0001 0.1802 0.135 Uiso 0.325(11) 1 calc R U P C 4
C2Z C 0.7451(13) 1.0049(4) 0.2608(6) 0.057(5) Uani 0.325(11) 1 d . U P C 4
H2Z1 H 0.7382 1.0276 0.2457 0.085 Uiso 0.325(11) 1 calc R U P C 4
H2Z2 H 0.8125 0.9948 0.2576 0.085 Uiso 0.325(11) 1 calc R U P C 4
H2Z3 H 0.7380 1.0083 0.2917 0.085 Uiso 0.325(11) 1 calc R U P C 4
C3Z C 0.5600(13) 0.9962(6) 0.2441(8) 0.071(7) Uani 0.325(11) 1 d . U P C 4
H3Z1 H 0.5585 1.0189 0.2288 0.107 Uiso 0.325(11) 1 calc R U P C 4
H3Z2 H 0.5526 1.0003 0.2749 0.107 Uiso 0.325(11) 1 calc R U P C 4
H3Z3 H 0.5036 0.9814 0.2313 0.107 Uiso 0.325(11) 1 calc R U P C 4
C4Z C 0.984(3) 0.6631(9) 0.2960(14) 0.099(12) Uani 0.239(11) 1 d . U P B 5
H4Z1 H 1.0276 0.6431 0.2898 0.149 Uiso 0.239(11) 1 calc R U P B 5
H4Z2 H 0.9557 0.6740 0.2686 0.149 Uiso 0.239(11) 1 calc R U P B 5
H4Z3 H 0.9282 0.6548 0.3119 0.149 Uiso 0.239(11) 1 calc R U P B 5
C5Z C 1.091(3) 0.6767(9) 0.3614(10) 0.091(11) Uani 0.239(11) 1 d . U P B 5
H5Z1 H 1.0366 0.6691 0.3785 0.136 Uiso 0.239(11) 1 calc R U P B 5
H5Z2 H 1.1354 0.6937 0.3782 0.136 Uiso 0.239(11) 1 calc R U P B 5
H5Z3 H 1.1318 0.6561 0.3545 0.136 Uiso 0.239(11) 1 calc R U P B 5
C6Z C 1.121(3) 0.7068(11) 0.2893(13) 0.111(14) Uani 0.239(11) 1 d . U P B 5
H6Z1 H 1.1606 0.7271 0.3016 0.166 Uiso 0.239(11) 1 calc R U P B 5
H6Z2 H 1.0778 0.7142 0.2632 0.166 Uiso 0.239(11) 1 calc R U P B 5
H6Z3 H 1.1684 0.6883 0.2817 0.166 Uiso 0.239(11) 1 calc R U P B 5
N1 N 0.7133(2) 0.81836(8) 0.31697(10) 0.0263(7) Uani 1 1 d . . . . .
N2 N 0.8829(2) 0.81064(8) 0.01975(9) 0.0241(6) Uani 1 1 d . . . . .
C163 C 0.6393(3) 0.71969(10) -0.02196(13) 0.0327(9) Uani 1 1 d . . . . .
H163 H 0.5943 0.7085 -0.0439 0.039 Uiso 1 1 calc R U . . .
C7Z C 0.595(3) 0.6464(10) 0.0102(14) 0.090(12) Uani 0.219(12) 1 d . U P D 6
H7Z1 H 0.6332 0.6524 -0.0142 0.136 Uiso 0.219(12) 1 calc R U P D 6
H7Z2 H 0.5300 0.6351 -0.0009 0.136 Uiso 0.219(12) 1 calc R U P D 6
H7Z3 H 0.6349 0.6301 0.0298 0.136 Uiso 0.219(12) 1 calc R U P D 6
C8Z C 0.570(4) 0.6705(11) 0.0776(14) 0.105(14) Uani 0.219(12) 1 d . U P D 6
H8Z1 H 0.5179 0.6525 0.0813 0.157 Uiso 0.2187 1 calc . U P D 6
H8Z2 H 0.5519 0.6925 0.0916 0.157 Uiso 0.2187 1 calc . U P D 6
H8Z3 H 0.6366 0.6622 0.0911 0.157 Uiso 0.2187 1 calc . U P D 6
C9Z C 0.451(3) 0.6839(9) 0.0091(13) 0.091(12) Uani 0.219(12) 1 d . U P D 6
H9Z1 H 0.4521 0.6902 -0.0216 0.137 Uiso 0.219(12) 1 calc R U P D 6
H9Z2 H 0.4208 0.7033 0.0244 0.137 Uiso 0.219(12) 1 calc R U P D 6
H9Z3 H 0.4106 0.6625 0.0114 0.137 Uiso 0.219(12) 1 calc R U P D 6
C10Z C 0.5684(12) 0.7701(5) -0.2270(4) 0.043(5) Uani 0.273(9) 1 d . . P E 7
H10A H 0.6199 0.7513 -0.2224 0.064 Uiso 0.273(9) 1 calc R U P E 7
H10B H 0.6023 0.7926 -0.2313 0.064 Uiso 0.273(9) 1 calc R U P E 7
H10D H 0.5208 0.7646 -0.2527 0.064 Uiso 0.273(9) 1 calc R U P E 7
C11Z C 0.4553(15) 0.7425(5) -0.1781(6) 0.052(6) Uani 0.273(9) 1 d . . P E 7
H11A H 0.4112 0.7424 -0.1545 0.078 Uiso 0.273(9) 1 calc R U P E 7
H11B H 0.5077 0.7242 -0.1728 0.078 Uiso 0.273(9) 1 calc R U P E 7
H11D H 0.4140 0.7379 -0.2058 0.078 Uiso 0.273(9) 1 calc R U P E 7
C215 C 0.7750(11) 0.9852(5) -0.1471(5) 0.042(3) Uani 0.652(15) 1 d . . P G 1
H21P H 0.7403 1.0038 -0.1650 0.064 Uiso 0.652(15) 1 calc R U P G 1
H21Q H 0.8422 0.9806 -0.1568 0.064 Uiso 0.652(15) 1 calc R U P G 1
H21R H 0.7837 0.9928 -0.1166 0.064 Uiso 0.652(15) 1 calc R U P G 1
C216 C 0.6056(6) 0.9639(2) -0.1329(3) 0.047(2) Uani 0.652(15) 1 d . . P G 1
H21S H 0.5736 0.9830 -0.1509 0.071 Uiso 0.652(15) 1 calc R U P G 1
H21T H 0.6196 0.9721 -0.1028 0.071 Uiso 0.652(15) 1 calc R U P G 1
H21U H 0.5593 0.9436 -0.1340 0.071 Uiso 0.652(15) 1 calc R U P G 1
C214 C 0.6858(8) 0.94395(19) -0.1973(2) 0.049(3) Uani 0.652(15) 1 d . . P G 1
H21V H 0.6681 0.9657 -0.2135 0.074 Uiso 0.652(15) 1 calc R U P G 1
H21W H 0.6272 0.9278 -0.2003 0.074 Uiso 0.652(15) 1 calc R U P G 1
H21$ H 0.7442 0.9327 -0.2089 0.074 Uiso 0.652(15) 1 calc R U P G 1
C14Z C 0.759(3) 0.9859(10) -0.1365(11) 0.074(13) Uani 0.348(15) 1 d . . P G 8
H14D H 0.7466 1.0036 -0.1595 0.111 Uiso 0.348(15) 1 calc R U P G 8
H14E H 0.8330 0.9826 -0.1294 0.111 Uiso 0.348(15) 1 calc R U P G 8
H14F H 0.7292 0.9939 -0.1105 0.111 Uiso 0.348(15) 1 calc R U P G 8
C15Z C 0.6094(15) 0.9459(6) -0.1661(9) 0.090(10) Uani 0.348(15) 1 d . . P G 8
H15A H 0.6046 0.9249 -0.1847 0.135 Uiso 0.348(15) 1 calc R U P G 8
H15B H 0.5811 0.9663 -0.1828 0.135 Uiso 0.348(15) 1 calc R U P G 8
H15C H 0.5707 0.9420 -0.1412 0.135 Uiso 0.348(15) 1 calc R U P G 8
C16Z C 0.781(2) 0.9448(4) -0.1968(5) 0.077(8) Uani 0.348(15) 1 d . . P G 8
H16A H 0.7746 0.9199 -0.2053 0.116 Uiso 0.348(15) 1 calc R U P G 8
H16B H 0.8532 0.9506 -0.1891 0.116 Uiso 0.348(15) 1 calc R U P G 8
H16C H 0.7527 0.9597 -0.2211 0.116 Uiso 0.348(15) 1 calc R U P G 8
C1M C 0.6966(14) 1.0992(4) 0.1951(5) 0.198(6) Uani 1 1 d G U . . .
H1M1 H 0.6466 1.1027 0.1709 0.238 Uiso 1 1 calc R U . . .
C2M C 0.7905(17) 1.0843(4) 0.1891(5) 0.253(9) Uani 1 1 d G U . . .
H2M1 H 0.8047 1.0774 0.1608 0.304 Uiso 1 1 calc R U . . .
C3M C 0.8636(11) 1.0793(5) 0.2245(9) 0.342(13) Uani 1 1 d G U . . .
C4M C 0.8428(17) 1.0892(6) 0.2659(7) 0.365(14) Uani 1 1 d G U . . .
H4M1 H 0.8928 1.0858 0.2901 0.438 Uiso 1 1 calc R U . . .
C5M C 0.749(2) 1.1042(5) 0.2719(4) 0.393(15) Uani 1 1 d G U . . .
H5M1 H 0.7347 1.1111 0.3002 0.472 Uiso 1 1 calc R U . . .
C6M C 0.6758(14) 1.1092(4) 0.2365(7) 0.308(11) Uani 1 1 d G U . . .
H6M1 H 0.6116 1.1195 0.2406 0.370 Uiso 1 1 calc R U . . .
C7M C 0.976(2) 1.0627(6) 0.2113(11) 0.350(14) Uani 1 1 d . U . . .
H7M1 H 0.9740 1.0368 0.2127 0.525 Uiso 1 1 calc R U . . .
H7M2 H 1.0320 1.0715 0.2317 0.525 Uiso 1 1 calc R U . . .
H7M3 H 0.9862 1.0700 0.1817 0.525 Uiso 1 1 calc R U . . .
C1H C 1.0562(11) 0.7876(3) 0.6703(4) 0.099(5) Uani 0.527(10) 1 d D U P H 1
C2H C 1.1440(10) 0.8084(4) 0.6790(4) 0.108(6) Uani 0.527(10) 1 d D U P H 1
H2H1 H 1.1330 0.8328 0.6839 0.130 Uiso 0.527(10) 1 calc R U P H 1
C4H C 1.2526(7) 0.7606(4) 0.6863(5) 0.111(6) Uani 0.527(10) 1 d D U P H 1
H4H1 H 1.3155 0.7497 0.6967 0.133 Uiso 0.527(10) 1 calc R U P H 1
C6H C 1.0618(8) 0.7506(3) 0.6707(4) 0.084(4) Uani 0.527(10) 1 d D U P H 1
H6H1 H 1.0049 0.7350 0.6681 0.100 Uiso 0.527(10) 1 calc R U P H 1
C7H C 0.9429(9) 0.7998(3) 0.6641(3) 0.064(3) Uani 0.527(10) 1 d . U P H 1
H7H1 H 0.9089 0.7897 0.6372 0.095 Uiso 0.527(10) 1 calc R U P H 1
H7H2 H 0.9402 0.8256 0.6624 0.095 Uiso 0.527(10) 1 calc R U P H 1
H7H3 H 0.9083 0.7918 0.6888 0.095 Uiso 0.527(10) 1 calc R U P H 1
C1F C 1.1646(8) 0.7404(3) 0.6755(3) 0.189(6) Uani 1 1 d DG U . . .
H1F1 H 1.1764 0.7160 0.6707 0.227 Uiso 0.527(10) 1 calc R U P H 1
C2F C 1.1576(8) 0.7770(3) 0.6772(5) 0.273(17) Uani 0.473(10) 1 d G U P H 9
H2F1 H 1.0925 0.7880 0.6755 0.327 Uiso 0.473(10) 1 calc R U P H 9
C3F C 1.2460(10) 0.7974(3) 0.6814(5) 0.246(9) Uani 1 1 d DG U . H .
H3F1 H 1.3027 0.8127 0.6799 0.295 Uiso 0.527(10) 1 calc R U P H 1
H3F2 H 1.2412 0.8224 0.6826 0.295 Uiso 0.473(10) 1 calc R U P H 9
C4F C 1.3412(8) 0.7812(5) 0.6839(7) 0.253(16) Uani 0.473(10) 1 d G U P H 9
H4F1 H 1.4016 0.7951 0.6868 0.303 Uiso 0.473(10) 1 calc R U P H 9
C5F C 1.3482(7) 0.7446(5) 0.6822(9) 0.268(17) Uani 0.473(10) 1 d G U P H 9
H5F H 1.4133 0.7335 0.6839 0.322 Uiso 0.473(10) 1 calc R U P H 9
C6F C 1.2598(10) 0.7242(3) 0.6780(7) 0.256(16) Uani 0.473(10) 1 d G U P H 9
H6F H 1.2646 0.6992 0.6768 0.307 Uiso 0.473(10) 1 calc R U P H 9
C7F C 1.0621(8) 0.7217(4) 0.6638(4) 0.061(4) Uani 0.473(10) 1 d . U P H 9
H7F1 H 1.0133 0.7294 0.6836 0.091 Uiso 0.473(10) 1 calc R U P H 9
H7F2 H 1.0719 0.6961 0.6664 0.091 Uiso 0.473(10) 1 calc R U P H 9
H7F3 H 1.0356 0.7276 0.6338 0.091 Uiso 0.473(10) 1 calc R U P H 9
C1S C 0.6843(14) 0.8016(5) -0.2773(6) 0.243(8) Uani 1 1 d G U . . .
H1S1 H 0.7234 0.7817 -0.2666 0.292 Uiso 1 1 calc R U . . .
C2S C 0.5993(17) 0.7969(5) -0.3076(7) 0.283(10) Uani 1 1 d DG U . . .
C3S C 0.5422(13) 0.8259(7) -0.3233(6) 0.332(13) Uani 1 1 d G U . . .
H3S1 H 0.4841 0.8227 -0.3440 0.399 Uiso 1 1 calc R U . . .
C4S C 0.5701(17) 0.8597(5) -0.3088(7) 0.384(15) Uani 1 1 d G U . . .
H4S1 H 0.5311 0.8795 -0.3195 0.461 Uiso 1 1 calc R U . . .
C5S C 0.6551(18) 0.8643(4) -0.2785(7) 0.374(15) Uani 1 1 d G U . . .
H5S1 H 0.6742 0.8874 -0.2686 0.448 Uiso 1 1 calc R U . . .
C6S C 0.7123(12) 0.8353(6) -0.2628(5) 0.256(9) Uani 1 1 d G U . . .
H6S1 H 0.7704 0.8385 -0.2422 0.307 Uiso 1 1 calc R U . . .
C7S C 0.5623(13) 0.7564(4) -0.3216(5) 0.212(8) Uani 1 1 d D U . . .
H7S1 H 0.5806 0.7512 -0.3508 0.317 Uiso 1 1 calc R U . . .
H7S2 H 0.4880 0.7545 -0.3215 0.317 Uiso 1 1 calc R U . . .
H7S3 H 0.5963 0.7395 -0.3008 0.317 Uiso 1 1 calc R U . . .
C1P C 0.5513(8) 1.0597(3) 0.4555(3) 0.170(5) Uani 1 1 d G U . . .
H1P1 H 0.5304 1.0589 0.4839 0.204 Uiso 1 1 calc R U . . .
C2P C 0.5058(7) 1.0375(3) 0.4232(4) 0.189(5) Uani 1 1 d G U . . .
H2P1 H 0.4538 1.0215 0.4296 0.226 Uiso 1 1 calc R U . . .
C3P C 0.5364(9) 1.0387(3) 0.3816(3) 0.199(6) Uani 1 1 d G U . . .
H3P1 H 0.5054 1.0236 0.3595 0.239 Uiso 1 1 calc R U . . .
C4P C 0.6125(10) 1.0621(3) 0.3722(3) 0.219(7) Uani 1 1 d G U . . .
H4P1 H 0.6334 1.0630 0.3438 0.263 Uiso 1 1 calc R U . . .
C5P C 0.6579(7) 1.0843(3) 0.4045(4) 0.217(7) Uani 1 1 d G U . . .
C6P C 0.6273(7) 1.0831(2) 0.4461(3) 0.141(4) Uani 1 1 d G U . . .
H6P1 H 0.6584 1.0983 0.4682 0.169 Uiso 1 1 calc R U . . .
C7P C 0.732(2) 1.1062(8) 0.3996(11) 0.398(17) Uani 1 1 d . U . . .
H7P1 H 0.7485 1.1052 0.3694 0.597 Uiso 1 1 calc R U . . .
H7P2 H 0.7113 1.1302 0.4064 0.597 Uiso 1 1 calc R U . . .
H7P3 H 0.7926 1.0995 0.4192 0.597 Uiso 1 1 calc R U . . .

loop_
_atom_site_aniso_label
_atom_site_aniso_U_11
_atom_site_aniso_U_22
_atom_site_aniso_U_33
_atom_site_aniso_U_23
_atom_site_aniso_U_13
_atom_site_aniso_U_12
C1 0.085(6) 0.092(7) 0.054(6) 0.011(6) -0.017(5) 0.016(6)
C2 0.086(5) 0.061(5) 0.037(4) 0.003(4) -0.036(4) -0.010(5)
C3 0.081(6) 0.074(6) 0.021(4) -0.012(4) -0.007(4) -0.014(5)
C4 0.114(8) 0.115(7) 0.035(5) -0.007(5) 0.031(6) -0.009(6)
C5 0.102(6) 0.100(6) 0.041(4) 0.025(4) 0.028(4) -0.004(5)
C6 0.087(6) 0.082(6) 0.045(4) 0.033(4) -0.022(4) -0.023(5)
C7 0.086(6) 0.058(5) 0.083(7) 0.030(5) -0.021(5) -0.009(5)
C8 0.096(6) 0.048(4) 0.032(4) -0.002(3) -0.004(4) 0.021(4)
C9 0.053(5) 0.072(6) 0.063(6) 0.012(5) -0.018(4) 0.015(5)
C10 0.031(5) 0.091(7) 0.075(6) -0.002(5) -0.011(4) 0.025(5)
C11 0.015(3) 0.101(7) 0.057(5) -0.033(5) -0.003(3) -0.002(5)
C12 0.024(4) 0.091(6) 0.040(5) -0.021(4) -0.011(4) -0.005(4)
C13 0.034(4) 0.068(5) 0.060(5) -0.037(4) -0.002(3) -0.014(4)
C14 0.047(4) 0.055(5) 0.045(4) -0.029(4) -0.006(4) 0.002(4)
C15 0.044(4) 0.045(4) 0.049(4) -0.021(3) 0.006(3) 0.005(3)
C16 0.050(5) 0.059(6) 0.059(5) -0.033(4) 0.020(4) 0.010(4)
C17 0.076(5) 0.074(5) 0.054(5) -0.021(5) 0.046(4) -0.001(5)
C18 0.069(5) 0.092(6) 0.076(5) 0.005(5) 0.063(5) 0.003(5)
C19 0.094(6) 0.106(7) 0.070(5) 0.038(5) 0.051(5) -0.001(5)
C20 0.098(6) 0.086(6) 0.064(6) 0.003(5) 0.041(5) -0.053(5)
C21 0.057(4) 0.037(4) 0.051(4) 0.015(3) 0.000(4) -0.015(3)
C22 0.062(5) 0.042(4) 0.058(5) -0.010(4) 0.005(4) -0.017(3)
C23 0.062(6) 0.045(4) 0.069(5) -0.017(4) 0.003(4) 0.003(4)
C24 0.080(5) 0.051(4) 0.038(4) -0.008(4) -0.015(4) 0.037(4)
C25 0.056(5) 0.090(6) 0.096(6) -0.051(5) -0.008(4) 0.033(4)
C26 0.027(4) 0.083(5) 0.076(5) -0.025(5) -0.004(4) 0.024(4)
C27 0.022(3) 0.076(6) 0.057(4) -0.006(5) 0.017(3) 0.013(5)
C28 0.054(7) 0.125(8) 0.124(9) 0.002(7) 0.020(7) -0.015(6)
C29 0.049(5) 0.059(5) 0.096(6) 0.003(5) 0.018(5) -0.031(4)
C30 0.045(4) 0.045(4) 0.075(5) -0.007(4) -0.003(4) -0.020(3)
C31 0.066(5) 0.037(4) 0.069(5) -0.002(4) 0.008(4) -0.011(4)
C32 0.057(5) 0.043(4) 0.073(5) -0.014(4) 0.003(4) 0.005(4)
C33 0.086(6) 0.049(4) 0.054(5) -0.014(4) -0.013(5) 0.037(4)
C34 0.062(5) 0.095(6) 0.099(6) -0.050(5) -0.007(5) 0.044(5)
C35 0.038(4) 0.101(6) 0.092(6) -0.034(5) 0.001(4) 0.028(4)
C36 0.033(4) 0.105(8) 0.069(5) -0.006(6) 0.029(4) 0.011(6)
C37 0.036(5) 0.113(7) 0.094(8) -0.010(6) 0.016(6) -0.017(5)
C38 0.038(4) 0.077(6) 0.089(6) -0.004(5) 0.016(5) -0.032(4)
C39 0.039(4) 0.048(4) 0.065(4) -0.021(4) 0.002(3) -0.016(3)
C40 0.032(4) 0.079(5) 0.061(5) -0.048(4) -0.009(3) 0.002(4)
C41 0.040(4) 0.066(5) 0.035(4) -0.032(3) -0.009(3) 0.007(4)
C42 0.044(4) 0.048(4) 0.039(4) -0.020(3) 0.002(3) 0.007(3)
C43 0.043(4) 0.066(6) 0.051(4) -0.035(4) 0.021(4) -0.004(4)
C44 0.074(6) 0.086(6) 0.050(5) -0.025(5) 0.041(4) -0.012(5)
C45 0.065(5) 0.109(6) 0.074(5) 0.004(5) 0.053(5) 0.004(5)
C46 0.075(6) 0.114(7) 0.058(5) 0.035(5) 0.037(4) -0.010(5)
C47 0.104(6) 0.089(6) 0.069(6) 0.007(5) 0.037(5) -0.059(5)
C48 0.066(5) 0.050(4) 0.060(5) 0.024(4) -0.008(4) -0.022(4)
C49 0.085(7) 0.078(6) 0.094(7) 0.049(5) -0.018(6) -0.013(6)
C50 0.087(6) 0.058(5) 0.052(5) 0.000(4) -0.001(5) 0.034(4)
C51 0.048(5) 0.070(6) 0.065(7) 0.012(5) -0.024(5) 0.026(5)
C52 0.030(4) 0.070(7) 0.094(6) -0.022(5) -0.017(4) 0.024(5)
C53 0.010(3) 0.078(5) 0.054(4) -0.039(4) -0.001(3) 0.002(4)
C54 0.020(3) 0.071(5) 0.032(4) -0.018(3) -0.006(3) -0.003(3)
C55 0.069(5) 0.065(5) 0.048(4) 0.014(4) -0.038(4) -0.013(4)
C56 0.074(6) 0.090(6) 0.030(4) -0.019(5) 0.001(4) 0.010(5)
C57 0.111(7) 0.095(6) 0.034(4) -0.005(5) 0.025(5) 0.007(6)
C58 0.096(6) 0.114(7) 0.051(5) 0.028(5) 0.024(5) -0.008(6)
C59 0.090(6) 0.070(5) 0.051(5) 0.038(4) -0.025(4) -0.030(5)
C60 0.071(5) 0.076(6) 0.048(5) 0.011(5) -0.026(4) 0.010(5)
C121 0.0235(18) 0.0321(19) 0.0198(17) -0.0013(14) -0.0011(14) -0.0045(15)
C122 0.0278(19) 0.0303(19) 0.0225(18) -0.0032(15) 0.0006(15) -0.0042(15)
C123 0.0261(19) 0.0305(19) 0.0241(18) -0.0012(15) 0.0002(15) -0.0066(15)
C124 0.0208(18) 0.036(2) 0.0218(18) -0.0018(15) -0.0005(14) -0.0084(15)
C125 0.0184(17) 0.0317(19) 0.0251(18) -0.0008(15) -0.0012(14) -0.0044(14)
C126 0.0218(18) 0.033(2) 0.0209(17) 0.0012(14) -0.0019(14) -0.0043(15)
C127 0.036(2) 0.037(2) 0.0238(19) -0.0004(16) 0.0036(16) -0.0014(17)
C128 0.038(2) 0.041(2) 0.028(2) 0.0046(17) 0.0038(17) 0.0033(18)
C129 0.032(2) 0.040(2) 0.0259(19) 0.0071(16) 0.0016(16) 0.0005(17)
C130 0.031(2) 0.035(2) 0.0239(18) 0.0051(15) 0.0041(15) -0.0059(16)
C131 0.0278(19) 0.0307(19) 0.0256(19) 0.0029(15) 0.0030(15) -0.0070(16)
C132 0.0280(19) 0.0308(19) 0.0240(18) 0.0023(15) 0.0023(15) -0.0054(16)
C133 0.035(2) 0.034(2) 0.0241(19) 0.0028(16) 0.0061(16) -0.0050(17)
C134 0.033(2) 0.035(2) 0.0266(19) 0.0049(16) 0.0034(16) -0.0006(17)
C135 0.040(2) 0.044(2) 0.0223(19) 0.0051(17) 0.0050(17) -0.0072(19)
C136 0.039(2) 0.043(2) 0.0189(18) -0.0016(16) 0.0038(16) -0.0038(18)
C137 0.031(2) 0.040(2) 0.0225(18) 0.0024(16) 0.0105(16) -0.0053(17)
C138 0.030(2) 0.039(2) 0.0215(18) 0.0033(16) 0.0067(15) -0.0081(17)
C139 0.0233(18) 0.034(2) 0.0259(19) -0.0021(15) 0.0011(15) -0.0009(15)
C140 0.0208(18) 0.034(2) 0.032(2) -0.0019(16) -0.0014(15) 0.0003(15)
C141 0.0192(18) 0.032(2) 0.034(2) -0.0069(16) 0.0039(15) -0.0003(15)
C142 0.0152(17) 0.040(2) 0.0298(19) -0.0048(16) 0.0065(14) -0.0001(15)
C143 0.0154(17) 0.035(2) 0.0270(19) -0.0005(15) 0.0027(14) -0.0008(14)
C144 0.0146(16) 0.037(2) 0.0268(19) -0.0020(15) -0.0002(14) -0.0021(15)
C145 0.0208(18) 0.040(2) 0.030(2) -0.0044(16) 0.0083(15) 0.0014(16)
C146 0.031(2) 0.038(2) 0.034(2) -0.0087(17) 0.0086(17) 0.0034(17)
C147 0.036(2) 0.046(2) 0.033(2) -0.0094(18) 0.0088(17) 0.0021(19)
C148 0.035(2) 0.051(3) 0.0227(19) -0.0088(17) 0.0053(16) 0.0003(19)
C149 0.030(2) 0.044(2) 0.0222(18) -0.0023(16) 0.0103(15) -0.0027(17)
C150 0.0223(18) 0.040(2) 0.0262(19) -0.0036(16) 0.0100(15) -0.0013(16)
C151 0.0179(17) 0.035(2) 0.0280(19) -0.0020(15) 0.0060(14) -0.0042(15)
C152 0.0201(18) 0.040(2) 0.0244(18) 0.0007(16) 0.0074(14) -0.0044(16)
C154 0.0268(19) 0.035(2) 0.0248(19) 0.0024(15) 0.0037(15) -0.0063(16)
C155 0.0224(18) 0.033(2) 0.0214(18) 0.0007(15) -0.0007(14) 0.0046(15)
C156 0.0198(17) 0.0300(19) 0.0235(18) -0.0018(14) -0.0012(14) -0.0004(14)
C157 0.0166(17) 0.033(2) 0.0239(18) -0.0004(15) 0.0009(14) 0.0026(14)
C158 0.0177(17) 0.0321(19) 0.0225(17) -0.0002(15) -0.0002(14) 0.0043(14)
C159 0.0226(18) 0.0315(19) 0.0241(18) -0.0005(15) 0.0006(14) 0.0035(15)
C160 0.0259(19) 0.0300(19) 0.0215(18) 0.0027(14) -0.0009(14) 0.0003(15)
C161 0.0253(18) 0.0262(18) 0.0266(19) -0.0015(15) 0.0048(15) 0.0070(15)
C162 0.030(2) 0.0280(19) 0.0284(19) -0.0067(15) 0.0042(16) 0.0051(15)
C164 0.037(2) 0.033(2) 0.031(2) -0.0040(16) 0.0037(17) -0.0014(17)
C165 0.036(2) 0.033(2) 0.0257(19) 0.0003(16) 0.0041(16) 0.0000(17)
C166 0.0259(19) 0.0280(19) 0.0259(19) -0.0021(15) 0.0010(15) 0.0050(15)
C167 0.030(2) 0.035(2) 0.0226(18) -0.0040(15) 0.0051(15) 0.0021(16)
C168 0.041(2) 0.034(2) 0.0247(19) -0.0031(16) -0.0009(17) 0.0047(18)
C169 0.039(2) 0.035(2) 0.031(2) -0.0078(17) -0.0053(17) 0.0039(18)
C170 0.033(2) 0.031(2) 0.029(2) -0.0087(16) 0.0010(16) 0.0010(16)
C171 0.031(2) 0.0298(19) 0.0255(19) -0.0084(15) 0.0022(15) 0.0058(16)
C172 0.0273(19) 0.033(2) 0.0213(18) -0.0067(15) 0.0042(15) 0.0045(16)
C173 0.029(2) 0.033(2) 0.0279(19) 0.0001(16) 0.0048(15) -0.0072(16)
C174 0.032(2) 0.039(2) 0.0229(18) 0.0032(16) 0.0046(15) -0.0068(17)
C175 0.032(2) 0.040(2) 0.0205(18) -0.0027(16) 0.0015(15) -0.0059(17)
C176 0.0259(19) 0.037(2) 0.0228(18) -0.0029(15) 0.0057(15) -0.0008(16)
C177 0.0225(18) 0.037(2) 0.0219(18) -0.0014(15) 0.0082(14) 0.0001(15)
C178 0.0221(18) 0.038(2) 0.0226(18) 0.0024(15) 0.0064(14) -0.0060(15)
C179 0.0139(16) 0.0323(19) 0.0291(19) -0.0005(15) 0.0026(14) -0.0035(14)
C180 0.0214(18) 0.034(2) 0.0239(18) 0.0016(15) 0.0018(14) -0.0037(15)
C181 0.0176(17) 0.034(2) 0.0231(18) 0.0020(15) 0.0047(14) -0.0042(14)
C182 0.0139(16) 0.039(2) 0.0214(17) -0.0023(15) 0.0022(13) -0.0038(14)
C183 0.0123(16) 0.034(2) 0.0244(18) 0.0020(15) 0.0015(13) 0.0000(14)
C184 0.0197(17) 0.035(2) 0.0198(17) -0.0020(15) 0.0026(14) -0.0009(15)
C185 0.0228(18) 0.0312(19) 0.0243(18) -0.0044(15) 0.0032(14) 0.0056(15)
C186 0.0241(18) 0.034(2) 0.0207(17) -0.0041(15) 0.0078(14) 0.0057(15)
C187 0.0178(17) 0.038(2) 0.0209(17) -0.0020(15) 0.0064(14) 0.0021(15)
C188 0.0160(16) 0.0305(19) 0.0273(19) 0.0002(15) 0.0035(14) 0.0012(14)
C189 0.0275(19) 0.031(2) 0.0271(19) 0.0036(15) 0.0092(15) -0.0076(16)
C190 0.075(6) 0.074(6) 0.034(3) -0.005(3) 0.002(3) 0.043(5)
C191 0.038(3) 0.062(4) 0.046(4) 0.014(3) 0.011(3) 0.015(3)
C192 0.043(4) 0.037(3) 0.042(3) -0.003(3) -0.002(3) 0.008(3)
C193 0.050(3) 0.051(3) 0.037(2) 0.002(2) 0.005(2) 0.017(2)
C194 0.047(3) 0.070(3) 0.041(3) 0.009(2) -0.006(2) -0.013(2)
C195 0.045(3) 0.058(3) 0.034(2) 0.008(2) -0.0009(19) 0.000(2)
C196 0.079(4) 0.068(4) 0.043(3) -0.007(3) -0.020(3) 0.010(3)
C197 0.042(2) 0.048(3) 0.028(2) 0.0017(18) -0.0031(18) -0.003(2)
C198 0.099(4) 0.077(3) 0.091(3) -0.024(3) -0.014(3) 0.005(3)
C199 0.094(4) 0.102(4) 0.106(4) -0.039(3) 0.025(3) -0.001(3)
C200 0.108(4) 0.079(3) 0.084(3) -0.015(3) 0.010(3) -0.016(3)
C201 0.054(3) 0.052(3) 0.038(2) -0.018(2) 0.005(2) 0.006(2)
C202 0.056(5) 0.042(4) 0.064(5) 0.014(4) -0.009(4) 0.006(3)
C203 0.044(4) 0.053(5) 0.085(7) 0.032(4) 0.025(4) 0.009(4)
C204 0.116(10) 0.036(4) 0.052(5) 0.005(3) 0.022(5) 0.011(5)
C205 0.037(2) 0.034(2) 0.035(2) -0.0005(17) 0.0063(17) 0.0023(17)
C206 0.080(6) 0.063(5) 0.034(3) -0.002(3) 0.002(3) -0.045(4)
C207 0.061(4) 0.034(3) 0.058(4) 0.003(3) 0.007(3) -0.009(3)
C208 0.046(4) 0.048(4) 0.072(5) -0.007(3) 0.027(3) -0.020(3)
C209 0.054(3) 0.037(2) 0.036(2) -0.0019(18) 0.006(2) -0.011(2)
C210 0.051(4) 0.056(4) 0.047(4) -0.018(3) -0.016(3) -0.001(3)
C212 0.037(4) 0.078(5) 0.059(5) -0.011(4) -0.012(3) -0.012(4)
C211 0.051(4) 0.029(3) 0.087(5) 0.013(3) -0.053(4) -0.013(3)
C213 0.054(3) 0.038(2) 0.047(3) -0.010(2) -0.026(2) 0.006(2)
C217 0.061(3) 0.044(3) 0.034(2) 0.0105(19) -0.010(2) -0.014(2)
C218 0.035(2) 0.037(2) 0.040(2) -0.0035(18) 0.0088(18) -0.0020(18)
C219 0.049(3) 0.034(2) 0.027(2) -0.0016(16) -0.0050(18) -0.0094(18)
C220 0.031(2) 0.034(2) 0.0286(19) -0.0010(16) 0.0033(16) -0.0075(16)
C221 0.0256(19) 0.033(2) 0.0227(18) 0.0005(15) 0.0015(15) -0.0035(15)
C1A 0.043(4) 0.032(3) 0.082(5) 0.019(3) -0.005(3) -0.002(3)
C2A 0.043(4) 0.031(4) 0.081(6) -0.007(4) 0.000(4) -0.001(3)
C3A 0.044(4) 0.043(3) 0.096(5) -0.013(4) 0.006(4) 0.014(3)
C4A 0.033(3) 0.046(3) 0.090(5) 0.004(3) -0.003(3) 0.018(3)
C5A 0.039(4) 0.054(5) 0.066(5) 0.025(4) -0.009(4) 0.012(4)
C6A 0.046(4) 0.048(4) 0.062(4) 0.027(3) -0.010(3) 0.002(3)
C7A 0.046(3) 0.070(4) 0.041(3) 0.030(3) -0.004(3) -0.007(3)
C8A 0.038(3) 0.063(4) 0.043(3) 0.024(3) 0.009(3) -0.016(3)
C9A 0.042(3) 0.046(3) 0.073(4) 0.028(3) 0.004(3) -0.012(3)
C10A 0.033(3) 0.043(3) 0.069(4) 0.012(3) -0.005(3) -0.016(3)
C11A 0.034(3) 0.039(4) 0.067(4) -0.012(3) -0.007(3) -0.009(3)
C12A 0.053(4) 0.040(3) 0.082(5) -0.023(3) 0.011(4) -0.004(4)
C13A 0.055(4) 0.056(4) 0.062(4) -0.028(3) 0.012(3) 0.001(3)
C14A 0.040(4) 0.048(4) 0.070(4) -0.023(3) 0.017(3) 0.004(3)
C15A 0.049(4) 0.069(5) 0.073(5) -0.016(4) 0.031(3) 0.014(4)
C16A 0.018(3) 0.067(4) 0.077(4) -0.017(4) 0.016(3) 0.006(3)
C17A 0.013(3) 0.053(4) 0.092(6) 0.010(4) 0.000(4) 0.009(3)
C18A 0.017(2) 0.054(4) 0.069(4) 0.009(3) -0.011(3) 0.000(2)
C19A 0.031(3) 0.058(4) 0.059(4) 0.022(3) -0.020(3) -0.003(3)
C20A 0.049(4) 0.061(4) 0.039(4) 0.022(4) -0.021(3) -0.009(4)
C21A 0.049(4) 0.076(4) 0.024(3) 0.019(3) -0.009(3) -0.005(4)
C22A 0.049(4) 0.086(5) 0.023(3) -0.001(3) 0.004(3) 0.003(4)
C23A 0.045(4) 0.083(5) 0.039(3) 0.003(3) 0.024(3) -0.004(3)
C24A 0.051(4) 0.067(4) 0.046(3) 0.014(3) 0.026(3) -0.010(4)
C25A 0.018(3) 0.071(4) 0.054(4) 0.010(3) 0.012(3) -0.007(3)
C26A 0.014(3) 0.050(4) 0.072(4) 0.014(3) 0.001(3) -0.013(3)
C27A 0.018(3) 0.054(4) 0.048(3) -0.003(3) -0.012(2) -0.005(3)
C28A 0.043(3) 0.051(4) 0.050(3) -0.013(3) -0.012(3) -0.009(3)
C29A 0.054(4) 0.054(4) 0.033(3) -0.011(3) -0.001(3) 0.000(3)
C30A 0.076(5) 0.066(5) 0.035(4) -0.017(3) 0.006(3) 0.010(4)
C31A 0.056(4) 0.088(6) 0.033(4) -0.009(4) 0.022(3) -0.004(4)
C32A 0.052(4) 0.081(5) 0.053(4) -0.007(4) 0.035(3) 0.003(4)
C33A 0.054(4) 0.071(5) 0.066(4) 0.008(4) 0.040(3) -0.011(4)
C34A 0.024(3) 0.071(4) 0.069(4) 0.012(4) 0.025(3) -0.005(3)
C35A 0.024(3) 0.053(4) 0.080(5) 0.014(4) 0.004(3) -0.010(3)
C36A 0.019(3) 0.058(4) 0.062(6) 0.004(4) -0.008(4) -0.011(3)
C37A 0.037(4) 0.054(5) 0.062(4) -0.001(4) -0.024(4) -0.009(3)
C38A 0.045(4) 0.065(5) 0.045(4) -0.003(4) -0.020(4) -0.009(4)
C39A 0.066(5) 0.067(5) 0.035(4) -0.013(3) -0.005(3) 0.017(4)
C40A 0.050(4) 0.057(4) 0.051(4) -0.022(3) 0.003(3) 0.004(4)
C41A 0.036(3) 0.050(4) 0.056(4) -0.017(3) 0.012(3) 0.006(3)
C42A 0.042(3) 0.073(4) 0.044(3) -0.002(3) 0.017(3) 0.016(3)
C43A 0.021(3) 0.067(4) 0.051(3) 0.000(3) 0.015(2) 0.008(3)
C44A 0.019(3) 0.053(4) 0.057(4) 0.003(3) 0.003(3) 0.012(3)
C45A 0.021(3) 0.049(3) 0.041(3) 0.006(3) -0.010(2) 0.000(2)
C46A 0.028(3) 0.059(3) 0.030(3) 0.012(2) -0.007(2) 0.006(2)
C47A 0.043(3) 0.059(4) 0.026(3) 0.005(3) -0.007(2) -0.007(4)
C48A 0.051(4) 0.082(5) 0.023(3) 0.012(3) 0.012(3) 0.003(4)
C49A 0.054(4) 0.072(4) 0.040(3) 0.030(3) 0.008(3) -0.014(3)
C50A 0.048(4) 0.063(4) 0.051(4) 0.023(3) 0.019(3) -0.015(3)
C51A 0.042(3) 0.042(3) 0.065(4) 0.011(3) 0.018(3) -0.010(3)
C52A 0.032(3) 0.039(4) 0.071(4) 0.007(3) 0.005(3) -0.008(3)
C53A 0.032(3) 0.038(4) 0.061(4) -0.003(3) -0.012(3) -0.010(3)
C54A 0.041(4) 0.044(3) 0.061(4) -0.017(3) -0.002(3) -0.003(3)
C55A 0.042(3) 0.034(4) 0.062(5) -0.001(4) 0.002(3) 0.003(3)
C56A 0.038(3) 0.042(3) 0.068(4) -0.001(3) 0.001(3) 0.011(3)
C57A 0.036(3) 0.042(3) 0.067(4) 0.004(3) -0.004(3) 0.014(3)
C58A 0.044(4) 0.048(4) 0.055(4) 0.024(3) -0.008(3) 0.004(3)
C59A 0.053(4) 0.052(4) 0.045(3) 0.025(3) 0.000(3) 0.001(3)
C60A 0.041(4) 0.041(3) 0.067(4) 0.016(3) -0.005(3) -0.009(3)
C1B 0.051(10) 0.051(9) 0.038(9) 0.004(7) -0.002(8) 0.010(8)
C2B 0.047(10) 0.045(10) 0.046(10) 0.001(8) -0.004(7) 0.008(8)
C3B 0.057(9) 0.067(9) 0.065(9) 0.001(8) -0.003(8) 0.005(8)
C4B 0.055(10) 0.067(10) 0.069(10) 0.007(8) 0.000(8) 0.010(8)
C5B 0.040(11) 0.048(11) 0.055(11) 0.011(8) 0.002(8) 0.006(8)
C6B 0.056(10) 0.044(9) 0.046(9) 0.007(7) -0.008(8) 0.008(8)
C7B 0.044(9) 0.040(8) 0.042(8) 0.012(7) -0.003(7) 0.001(7)
C8B 0.046(10) 0.050(10) 0.044(9) 0.015(7) 0.002(7) -0.011(8)
C9B 0.051(9) 0.055(9) 0.041(8) 0.011(7) 0.007(7) 0.004(8)
C10B 0.065(11) 0.066(11) 0.054(11) 0.005(8) 0.014(8) 0.005(8)
C11B 0.069(11) 0.064(11) 0.063(11) 0.001(8) -0.001(8) 0.005(8)
C12B 0.058(11) 0.065(11) 0.055(10) -0.006(8) -0.004(8) -0.002(8)
C13B 0.060(11) 0.061(11) 0.066(11) -0.007(8) -0.003(8) -0.004(8)
C14B 0.059(12) 0.060(12) 0.067(11) -0.003(8) 0.002(8) 0.001(8)
C15B 0.050(12) 0.061(12) 0.063(12) 0.010(8) 0.004(8) -0.008(8)
C16B 0.039(9) 0.048(9) 0.051(9) 0.010(8) 0.010(7) 0.002(8)
C17B 0.047(11) 0.059(11) 0.063(12) 0.007(8) 0.008(8) 0.003(8)
C18B 0.036(8) 0.040(8) 0.052(8) 0.004(7) 0.008(7) 0.016(7)
C19B 0.047(9) 0.042(9) 0.059(9) 0.005(8) 0.002(8) 0.011(7)
C20B 0.054(11) 0.042(11) 0.053(11) 0.005(8) 0.004(8) 0.007(8)
C21B 0.045(10) 0.038(9) 0.045(9) 0.000(7) 0.002(8) -0.007(8)
C22B 0.047(10) 0.043(10) 0.054(10) 0.000(7) 0.007(8) -0.004(8)
C23B 0.039(8) 0.047(9) 0.054(9) 0.006(8) 0.011(7) -0.012(7)
C24B 0.042(9) 0.059(10) 0.050(9) 0.016(8) 0.011(8) -0.009(8)
C25B 0.051(9) 0.069(10) 0.063(9) 0.013(8) 0.025(8) 0.001(8)
C26B 0.063(11) 0.062(11) 0.054(10) 0.006(8) 0.012(8) 0.015(8)
C27B 0.050(10) 0.049(10) 0.054(10) -0.002(8) 0.010(8) 0.004(8)
C28B 0.068(11) 0.062(10) 0.067(10) -0.007(8) -0.002(8) 0.003(9)
C29B 0.057(10) 0.045(10) 0.057(10) -0.001(8) -0.009(8) -0.004(8)
C30B 0.060(11) 0.055(10) 0.067(10) 0.003(8) 0.001(8) -0.004(8)
C31B 0.044(9) 0.046(9) 0.062(9) 0.004(8) 0.009(8) -0.003(7)
C32B 0.036(8) 0.054(9) 0.057(9) 0.011(7) 0.016(7) -0.019(7)
C33B 0.054(10) 0.062(10) 0.063(10) 0.013(8) 0.012(8) 0.001(8)
C34B 0.053(9) 0.077(10) 0.057(9) 0.000(8) 0.022(8) 0.007(8)
C35B 0.064(11) 0.074(11) 0.066(11) 0.002(8) 0.024(8) 0.016(8)
C36B 0.057(11) 0.060(11) 0.060(10) -0.006(8) 0.022(8) 0.003(8)
C37B 0.062(12) 0.060(11) 0.059(11) -0.002(8) 0.010(8) 0.010(8)
C38B 0.053(10) 0.034(9) 0.047(10) 0.003(7) 0.001(8) 0.016(8)
C39B 0.054(12) 0.051(11) 0.056(11) -0.005(8) 0.003(8) 0.006(9)
C40B 0.053(11) 0.048(11) 0.053(11) -0.007(8) -0.001(8) 0.004(8)
C41B 0.036(11) 0.043(10) 0.036(10) -0.006(8) 0.003(8) 0.000(8)
C42B 0.041(10) 0.058(10) 0.056(10) 0.007(8) 0.006(8) -0.013(8)
C43B 0.056(10) 0.072(10) 0.069(10) -0.002(8) 0.011(8) 0.002(8)
C44B 0.048(12) 0.054(11) 0.065(11) -0.002(8) 0.006(8) 0.004(9)
C45B 0.019(7) 0.033(7) 0.031(7) 0.001(6) 0.006(6) 0.005(6)
C46B 0.023(7) 0.024(7) 0.034(8) 0.000(7) -0.006(6) -0.005(6)
C47B 0.051(11) 0.041(11) 0.051(11) 0.003(8) -0.001(8) -0.003(8)
C48B 0.055(11) 0.047(11) 0.061(11) 0.004(8) 0.005(8) -0.002(8)
C49B 0.053(9) 0.053(9) 0.053(9) 0.012(7) 0.016(7) -0.005(7)
C50B 0.062(11) 0.067(10) 0.062(10) 0.008(8) 0.012(8) -0.006(8)
C51B 0.062(10) 0.074(10) 0.052(10) 0.000(8) 0.012(8) 0.002(8)
C52B 0.059(12) 0.071(12) 0.056(12) -0.003(8) 0.009(8) 0.009(8)
C53B 0.058(12) 0.063(12) 0.052(12) -0.004(8) 0.013(8) 0.009(8)
C54B 0.044(11) 0.051(11) 0.036(10) -0.017(7) 0.016(8) 0.006(8)
C55B 0.052(11) 0.054(11) 0.053(11) -0.002(8) -0.001(8) 0.002(8)
C56B 0.057(9) 0.065(9) 0.062(9) 0.003(8) -0.003(8) 0.006(8)
C57B 0.052(9) 0.058(9) 0.062(9) 0.000(8) -0.011(8) 0.006(8)
C58B 0.040(11) 0.043(11) 0.044(11) 0.006(8) -0.002(8) 0.001(8)
C59B 0.061(10) 0.054(9) 0.051(9) 0.007(8) 0.006(8) 0.004(8)
C60B 0.061(10) 0.061(9) 0.045(9) 0.005(7) 0.008(8) 0.002(8)
C1D 0.077(7) 0.064(6) 0.074(7) -0.012(6) 0.006(6) -0.015(6)
C2D 0.060(7) 0.070(7) 0.064(7) -0.006(6) 0.001(6) -0.019(6)
C3D 0.038(6) 0.062(7) 0.062(7) -0.005(6) -0.001(6) -0.024(6)
C4D 0.064(7) 0.069(7) 0.072(7) 0.006(6) 0.016(6) -0.018(6)
C5D 0.072(7) 0.059(7) 0.074(8) 0.007(7) 0.012(7) -0.008(6)
C6D 0.070(8) 0.052(7) 0.077(7) -0.011(6) 0.019(7) -0.006(7)
C7D 0.072(7) 0.060(7) 0.070(7) -0.003(6) 0.015(6) 0.011(6)
C8D 0.065(8) 0.056(7) 0.059(7) -0.007(6) 0.014(6) 0.009(6)
C9D 0.069(8) 0.066(7) 0.063(7) -0.016(6) 0.008(6) 0.006(6)
C10D 0.070(7) 0.065(8) 0.051(7) -0.012(6) 0.005(6) 0.012(6)
C11D 0.060(7) 0.071(8) 0.053(7) -0.002(6) 0.004(6) -0.001(6)
C12D 0.052(8) 0.071(8) 0.058(8) 0.001(6) -0.007(6) -0.006(6)
C13D 0.040(7) 0.058(7) 0.064(8) 0.014(6) -0.008(6) 0.001(6)
C14D 0.006(5) 0.051(6) 0.051(6) 0.003(5) 0.000(5) -0.011(5)
C15D 0.022(5) 0.064(7) 0.033(6) -0.017(6) 0.018(4) -0.001(6)
C16D 0.066(7) 0.081(7) 0.065(7) 0.012(6) 0.036(6) -0.005(6)
C17D 0.083(7) 0.083(7) 0.069(7) 0.014(7) 0.019(6) -0.018(6)
C18D 0.075(7) 0.073(7) 0.045(6) 0.031(5) 0.017(6) -0.006(6)
C19D 0.084(8) 0.074(8) 0.074(8) 0.026(6) -0.002(7) -0.007(7)
C20D 0.072(8) 0.070(8) 0.080(8) 0.023(7) -0.003(7) 0.013(6)
C21D 0.082(7) 0.064(7) 0.069(8) 0.001(7) -0.001(7) 0.027(6)
C22D 0.056(7) 0.071(7) 0.069(7) -0.001(6) 0.016(6) 0.039(6)
C23D 0.044(6) 0.077(7) 0.059(6) -0.004(6) 0.021(5) 0.029(6)
C24D 0.060(7) 0.063(7) 0.058(7) -0.007(6) 0.026(6) 0.012(6)
C25D 0.055(7) 0.086(7) 0.050(6) 0.007(6) 0.025(5) 0.018(6)
C26D 0.077(8) 0.087(8) 0.047(8) 0.006(6) 0.016(6) 0.016(7)
C27D 0.073(7) 0.080(7) 0.037(6) 0.019(6) 0.022(5) 0.033(6)
C28D 0.081(7) 0.072(8) 0.049(7) 0.005(7) -0.009(6) 0.016(7)
C29D 0.062(7) 0.075(8) 0.048(7) 0.007(6) 0.001(6) 0.019(6)
C30D 0.044(8) 0.063(7) 0.049(7) 0.016(6) -0.002(6) 0.019(6)
C31D 0.065(6) 0.072(6) 0.060(6) -0.002(6) 0.006(6) 0.032(6)
C32D 0.047(6) 0.070(7) 0.053(6) 0.003(6) 0.020(5) 0.031(6)
C33D 0.053(6) 0.061(7) 0.048(6) -0.001(6) 0.023(5) 0.019(6)
C34D 0.046(6) 0.081(7) 0.035(6) 0.014(6) 0.012(5) 0.022(6)
C35D 0.072(7) 0.087(8) 0.052(7) 0.001(7) 0.008(6) 0.018(6)
C36D 0.071(7) 0.084(7) 0.045(6) 0.019(6) 0.009(6) 0.033(6)
C37D 0.087(8) 0.073(8) 0.064(8) 0.007(7) -0.015(6) 0.013(7)
C38D 0.060(8) 0.062(8) 0.060(8) 0.002(6) -0.009(6) 0.022(6)
C39D 0.043(7) 0.061(7) 0.068(7) 0.018(6) 0.008(6) 0.022(6)
C40D 0.046(7) 0.061(8) 0.082(8) 0.005(6) -0.005(6) 0.003(6)
C41D 0.035(7) 0.065(7) 0.068(7) -0.012(6) 0.000(6) -0.013(6)
C42D 0.039(7) 0.065(7) 0.058(7) -0.017(6) 0.019(6) -0.009(6)
C43D 0.070(7) 0.080(7) 0.072(7) 0.013(7) 0.040(6) -0.008(6)
C44D 0.089(7) 0.083(8) 0.073(8) 0.016(6) 0.024(6) -0.022(7)
C45D 0.088(7) 0.075(7) 0.064(7) 0.024(6) 0.020(6) 0.005(6)
C46D 0.096(7) 0.073(7) 0.078(7) 0.012(6) 0.002(6) 0.003(6)
C47D 0.081(7) 0.081(7) 0.082(8) 0.026(6) 0.002(7) 0.011(6)
C48D 0.087(7) 0.079(7) 0.077(7) -0.001(6) 0.003(6) 0.020(6)
C49D 0.076(7) 0.072(6) 0.078(7) -0.007(6) 0.016(6) 0.013(6)
C50D 0.069(8) 0.061(7) 0.065(7) -0.013(6) 0.018(7) 0.009(6)
C51D 0.078(8) 0.079(7) 0.071(7) -0.022(6) 0.010(7) 0.006(7)
C52D 0.072(8) 0.076(8) 0.056(8) -0.017(7) -0.001(6) 0.018(6)
C53D 0.077(7) 0.085(7) 0.075(7) -0.013(6) 0.000(6) 0.005(6)
C54D 0.069(8) 0.080(8) 0.078(8) -0.009(7) -0.005(7) -0.003(7)
C55D 0.070(7) 0.077(7) 0.077(7) -0.018(6) 0.001(6) -0.013(6)
C56D 0.059(7) 0.066(7) 0.069(7) -0.006(6) 0.002(6) -0.025(6)
C57D 0.073(7) 0.065(7) 0.071(7) 0.003(6) 0.012(6) -0.012(6)
C58D 0.087(7) 0.065(7) 0.083(8) 0.007(7) 0.007(7) -0.002(6)
C59D 0.083(8) 0.067(7) 0.091(8) -0.008(6) 0.018(7) -0.001(7)
C60D 0.090(7) 0.081(7) 0.089(7) -0.020(6) 0.002(6) -0.007(6)
C1Z 0.19(3) 0.036(9) 0.045(10) 0.001(7) 0.017(13) 0.005(12)
C2Z 0.051(10) 0.046(9) 0.066(11) 0.018(8) -0.025(8) -0.014(7)
C3Z 0.037(9) 0.083(13) 0.093(15) 0.059(12) 0.008(9) 0.010(9)
C4Z 0.10(2) 0.075(18) 0.12(2) -0.008(17) -0.005(19) 0.044(17)
C5Z 0.10(2) 0.08(2) 0.081(19) 0.000(15) -0.014(16) 0.036(19)
C6Z 0.09(2) 0.12(2) 0.13(3) 0.01(2) 0.048(19) 0.07(2)
N1 0.0241(16) 0.0323(17) 0.0229(15) 0.0001(13) 0.0043(12) -0.0038(13)
N2 0.0208(15) 0.0315(16) 0.0202(15) -0.0012(12) 0.0026(12) 0.0029(12)
C163 0.035(2) 0.032(2) 0.029(2) -0.0061(16) -0.0006(17) -0.0008(17)
C7Z 0.09(2) 0.09(2) 0.10(2) -0.010(18) 0.03(2) -0.031(19)
C8Z 0.11(3) 0.09(2) 0.12(3) 0.01(2) 0.01(2) -0.05(2)
C9Z 0.075(19) 0.08(2) 0.11(2) 0.021(18) -0.001(17) -0.030(16)
C10Z 0.034(8) 0.076(13) 0.017(7) -0.028(7) -0.005(6) 0.015(8)
C11Z 0.048(11) 0.063(12) 0.040(10) 0.017(9) -0.015(9) -0.020(9)
C215 0.058(6) 0.043(6) 0.023(8) 0.003(5) -0.011(5) -0.007(4)
C216 0.044(4) 0.039(4) 0.058(5) 0.016(4) 0.005(4) 0.007(3)
C214 0.082(8) 0.035(4) 0.028(4) 0.006(3) -0.007(4) 0.001(4)
C14Z 0.18(3) 0.029(10) 0.015(13) 0.003(8) 0.001(12) 0.017(14)
C15Z 0.068(13) 0.064(12) 0.13(2) 0.044(14) -0.035(14) 0.002(10)
C16Z 0.15(2) 0.052(10) 0.035(8) 0.014(7) 0.044(11) 0.007(11)
C1M 0.256(14) 0.192(12) 0.146(10) 0.046(9) 0.022(10) 0.033(11)
C2M 0.312(17) 0.193(13) 0.250(15) 0.064(12) 0.008(14) -0.038(13)
C3M 0.364(19) 0.297(18) 0.37(2) 0.004(16) 0.038(17) -0.038(16)
C4M 0.40(2) 0.356(19) 0.35(2) -0.008(16) 0.065(16) -0.041(17)
C5M 0.40(2) 0.39(2) 0.39(2) 0.001(17) 0.028(17) -0.010(17)
C6M 0.347(18) 0.274(16) 0.307(18) 0.036(15) 0.048(16) 0.012(15)
C7M 0.35(3) 0.212(19) 0.52(3) 0.01(2) 0.16(2) -0.017(19)
C1H 0.137(12) 0.130(11) 0.031(6) 0.000(6) 0.012(7) -0.009(10)
C2H 0.171(14) 0.118(11) 0.034(6) 0.012(6) 0.007(8) -0.032(10)
C4H 0.059(8) 0.180(15) 0.093(10) 0.035(11) 0.009(7) -0.011(9)
C6H 0.063(7) 0.124(11) 0.065(7) -0.012(8) 0.016(6) -0.023(8)
C7H 0.099(9) 0.068(7) 0.024(4) -0.011(4) 0.011(5) -0.037(6)
C1F 0.292(18) 0.222(14) 0.064(6) 0.017(7) 0.061(9) 0.029(14)
C2F 0.30(3) 0.32(3) 0.19(2) -0.01(3) 0.01(2) 0.05(3)
C3F 0.246(18) 0.283(19) 0.187(14) -0.015(14) -0.075(14) 0.052(16)
C4F 0.19(2) 0.32(3) 0.23(2) -0.05(2) -0.07(2) -0.01(2)
C5F 0.26(3) 0.29(3) 0.25(3) -0.07(2) 0.02(2) -0.01(3)
C6F 0.24(3) 0.30(3) 0.24(3) 0.00(2) 0.07(2) 0.01(2)
C7F 0.033(6) 0.103(10) 0.046(6) 0.032(7) 0.005(5) 0.009(6)
C1S 0.28(2) 0.191(15) 0.254(19) 0.016(15) 0.023(16) 0.021(15)
C2S 0.31(2) 0.26(2) 0.254(19) -0.017(17) -0.054(17) 0.064(18)
C3S 0.41(2) 0.29(2) 0.28(2) 0.03(2) -0.031(19) 0.06(2)
C4S 0.48(3) 0.32(2) 0.33(3) 0.06(2) -0.03(2) 0.00(2)
C5S 0.46(3) 0.30(2) 0.36(3) -0.08(2) 0.04(2) 0.03(2)
C6S 0.34(2) 0.221(18) 0.225(16) 0.007(15) 0.131(16) 0.028(17)
C7S 0.220(16) 0.263(19) 0.139(11) -0.066(12) -0.038(10) 0.061(14)
C1P 0.167(8) 0.161(8) 0.181(8) -0.043(7) 0.014(7) -0.004(7)
C2P 0.187(9) 0.211(9) 0.174(8) -0.049(8) 0.047(7) -0.012(8)
C3P 0.195(9) 0.215(9) 0.191(9) -0.016(8) 0.039(8) -0.039(8)
C4P 0.226(10) 0.223(10) 0.209(10) -0.021(8) 0.029(8) -0.045(8)
C5P 0.223(10) 0.212(10) 0.216(10) -0.021(8) 0.016(8) -0.045(8)
C6P 0.144(7) 0.127(7) 0.149(7) -0.024(6) 0.007(6) 0.025(6)
C7P 0.38(2) 0.41(2) 0.41(2) 0.009(18) 0.055(18) -0.086(18)

loop_
_atom_type_symbol
_atom_type_description
_atom_type_scat_dispersion_real
_atom_type_scat_dispersion_imag
_atom_type_scat_source
C C 0.0033 0.0016 'International Tables Vol C Tables 4.2.6.8 and 6.1.1.4'
H H 0.0000 0.0000 'International Tables Vol C Tables 4.2.6.8 and 6.1.1.4'
N N 0.0061 0.0033 'International Tables Vol C Tables 4.2.6.8 and 6.1.1.4'

loop_
_geom_angle_atom_site_label_1
_geom_angle_atom_site_label_2
_geom_angle_atom_site_label_3
_geom_angle
C2 C1 C9 119.3(12)
C2 C1 C6 117.8(12)
C9 C1 C6 110.5(11)
C1 C2 C12 125.1(11)
C1 C2 C3 116.5(10)
C12 C2 C3 107.9(9)
C4 C3 C14 124.5(12)
C4 C3 C2 120.0(11)
C14 C3 C2 104.5(8)
C3 C4 C17 116.8(14)
C3 C4 C5 122.0(13)
C17 C4 C5 107.3(12)
C6 C5 C19 126.0(11)
C6 C5 C4 115.0(12)
C19 C5 C4 109.5(11)
C5 C6 C1 128.3(11)
C5 C6 C7 113.5(10)
C1 C6 C7 106.8(10)
C21 C7 C8 117.0(10)
C21 C7 C6 125.3(10)
C8 C7 C6 104.8(9)
C7 C8 C24 122.0(9)
C7 C8 C9 111.2(9)
C24 C8 C9 115.7(9)
C1 C9 C10 119.8(11)
C1 C9 C8 106.7(10)
C10 C9 C8 122.0(11)
C9 C10 C26 115.8(12)
C9 C10 C11 122.5(11)
C26 C10 C11 110.4(11)
C12 C11 C28 131.3(14)
C12 C11 C10 111.7(10)
C28 C11 C10 101.5(10)
C11 C12 C2 121.4(11)
C11 C12 C13 116.4(10)
C2 C12 C13 109.2(9)
C30 C13 C12 118.2(8)
C30 C13 C14 119.9(8)
C12 C13 C14 109.6(8)
C15 C14 C3 119.9(8)
C15 C14 C13 119.2(8)
C3 C14 C13 108.8(8)
C14 C15 C32 121.2(8)
C14 C15 C16 115.8(8)
C32 C15 C16 110.3(9)
C17 C16 C15 119.6(8)
C17 C16 C34 124.0(10)
C15 C16 C34 104.0(10)
C4 C17 C16 123.4(10)
C4 C17 C18 108.8(11)
C16 C17 C18 115.6(10)
C36 C18 C19 130.7(10)
C36 C18 C17 113.8(10)
C19 C18 C17 104.0(10)
C5 C19 C20 121.5(12)
C5 C19 C18 110.3(11)
C20 C19 C18 114.9(10)
C19 C20 C21 116.7(11)
C19 C20 C38 120.4(10)
C21 C20 C38 109.8(8)
C7 C21 C22 125.9(8)
C7 C21 C20 116.7(9)
C22 C21 C20 105.8(8)
C23 C22 C39 121.3(9)
C23 C22 C21 116.4(7)
C39 C22 C21 110.4(8)
C22 C23 C42 117.4(9)
C22 C23 C24 117.8(8)
C42 C23 C24 112.1(9)
C8 C24 C25 125.6(9)
C8 C24 C23 120.7(9)
C25 C24 C23 100.8(8)
C26 C25 C24 111.9(10)
C26 C25 C43 121.0(10)
C24 C25 C43 114.8(8)
C25 C26 C10 128.6(11)
C25 C26 C27 108.0(9)
C10 C26 C27 111.2(9)
C45 C27 C26 136.6(9)
C45 C27 C28 105.1(10)
C26 C27 C28 103.7(9)
C29 C28 C11 108.6(13)
C29 C28 C27 128.9(13)
C11 C28 C27 113.1(12)
C28 C29 C47 116.2(11)
C28 C29 C30 125.2(11)
C47 C29 C30 105.7(9)
C13 C30 C31 119.4(8)
C13 C30 C29 118.9(8)
C31 C30 C29 109.3(8)
C32 C31 C30 120.2(10)
C32 C31 C48 118.8(8)
C30 C31 C48 108.9(9)
C31 C32 C15 120.0(9)
C31 C32 C33 116.9(9)
C15 C32 C33 111.3(11)
C50 C33 C32 121.4(10)
C50 C33 C34 123.5(10)
C32 C33 C34 102.0(9)
C35 C34 C16 121.5(11)
C35 C34 C33 115.1(11)
C16 C34 C33 112.4(9)
C34 C35 C36 111.9(11)
C34 C35 C52 124.5(12)
C36 C35 C52 111.4(9)
C18 C36 C35 132.2(11)
C18 C36 C37 110.4(11)
C35 C36 C37 103.5(10)
C38 C37 C53 110.6(12)
C38 C37 C36 125.4(12)
C53 C37 C36 113.0(11)
C37 C38 C39 124.5(11)
C37 C38 C20 117.9(10)
C39 C38 C20 105.2(8)
C40 C39 C22 119.9(8)
C40 C39 C38 119.6(8)
C22 C39 C38 108.8(8)
C39 C40 C54 117.8(7)
C39 C40 C41 120.2(8)
C54 C40 C41 110.2(9)
C42 C41 C56 122.9(8)
C42 C41 C40 118.4(8)
C56 C41 C40 107.1(8)
C41 C42 C23 122.8(8)
C41 C42 C43 115.8(8)
C23 C42 C43 109.7(8)
C44 C43 C42 117.8(8)
C44 C43 C25 127.5(9)
C42 C43 C25 102.3(9)
C57 C44 C43 119.9(9)
C57 C44 C45 114.8(11)
C43 C44 C45 113.5(10)
C27 C45 C46 133.7(10)
C27 C45 C44 112.0(10)
C46 C45 C44 101.4(10)
C58 C46 C45 111.9(10)
C58 C46 C47 122.5(11)
C45 C46 C47 113.8(10)
C46 C47 C29 121.5(11)
C46 C47 C48 117.4(11)
C29 C47 C48 109.0(9)
C49 C48 C31 122.8(10)
C49 C48 C47 116.6(11)
C31 C48 C47 107.0(8)
C50 C49 C48 118.7(12)
C50 C49 C59 107.9(11)
C48 C49 C59 122.5(11)
C49 C50 C33 121.3(11)
C49 C50 C51 108.8(10)
C33 C50 C51 116.8(11)
C52 C51 C60 119.0(12)
C52 C51 C50 120.8(11)
C60 C51 C50 107.2(10)
C51 C52 C35 118.9(11)
C51 C52 C53 122.9(11)
C35 C52 C53 107.7(9)
C54 C53 C37 128.2(11)
C54 C53 C52 114.3(9)
C37 C53 C52 104.4(9)
C53 C54 C40 118.8(8)
C53 C54 C55 119.9(10)
C40 C54 C55 108.2(8)
C60 C55 C54 126.3(11)
C60 C55 C56 114.9(10)
C54 C55 C56 107.0(9)
C57 C56 C41 116.2(11)
C57 C56 C55 125.1(12)
C41 C56 C55 107.5(9)
C56 C57 C44 127.3(13)
C56 C57 C58 116.7(13)
C44 C57 C58 104.4(11)
C59 C58 C46 121.5(11)
C59 C58 C57 120.1(11)
C46 C58 C57 107.4(10)
C58 C59 C60 120.2(10)
C58 C59 C49 119.5(10)
C60 C59 C49 107.7(10)
C55 C60 C59 122.9(10)
C55 C60 C51 117.5(11)
C59 C60 C51 108.3(10)
C122 C121 C126 121.2(3)
C122 C121 C155 119.6(3)
C126 C121 C155 119.0(3)
C121 C122 C123 120.6(3)
C121 C122 H122 119.7
C123 C122 H122 119.7
C122 C123 C124 115.9(3)
C122 C123 C132 122.6(3)
C124 C123 C132 120.5(3)
N1 C124 C123 117.3(3)
N1 C124 C125 117.0(3)
C123 C124 C125 125.1(3)
C126 C125 C124 114.9(3)
C126 C125 C144 124.1(3)
C124 C125 C144 120.0(3)
C125 C126 C121 121.6(3)
C125 C126 H126 119.2
C121 C126 H126 119.2
C132 C127 C128 121.3(4)
C132 C127 H127 119.4
C128 C127 H127 119.4
C127 C128 C129 119.6(4)
C127 C128 C193 121.1(4)
C129 C128 C193 119.2(4)
C128 C129 C130 122.2(4)
C128 C129 H129 118.9
C130 C129 H129 118.9
C129 C130 C131 114.6(3)
C129 C130 C133 125.5(3)
C131 C130 C133 119.4(3)
C154 C131 C132 118.3(3)
C154 C131 C130 116.8(3)
C132 C131 C130 124.1(4)
C127 C132 C131 116.6(3)
C127 C132 C123 125.6(3)
C131 C132 C123 116.9(3)
C134 C133 C138 115.5(3)
C134 C133 C130 124.7(4)
C138 C133 C130 119.2(3)
C135 C134 C133 121.5(4)
C135 C134 H134 119.2
C133 C134 H134 119.2
C134 C135 C136 120.1(4)
C134 C135 C197 118.6(4)
C136 C135 C197 121.1(4)
C137 C136 C135 122.4(4)
C137 C136 H136 118.8
C135 C136 H136 118.8
C136 C137 C138 114.9(4)
C136 C137 C149 124.7(4)
C138 C137 C149 119.4(3)
C189 C138 C133 117.6(3)
C189 C138 C137 116.8(4)
C133 C138 C137 124.2(4)
C144 C139 C140 121.8(3)
C144 C139 H139 119.1
C140 C139 H139 119.1
C141 C140 C139 119.5(3)
C141 C140 C205 120.8(3)
C139 C140 C205 119.6(3)
C140 C141 C142 122.2(3)
C140 C141 H141 118.9
C142 C141 H141 118.9
C141 C142 C143 115.3(3)
C141 C142 C145 124.2(3)
C143 C142 C145 119.7(3)
C151 C143 C144 118.2(3)
C151 C143 C142 116.8(3)
C144 C143 C142 124.0(3)
C139 C144 C143 116.2(3)
C139 C144 C125 124.9(3)
C143 C144 C125 117.9(3)
C146 C145 C150 115.8(4)
C146 C145 C142 124.6(4)
C150 C145 C142 118.8(3)
C147 C146 C145 121.4(4)
C147 C146 H146 119.3
C145 C146 H146 119.3
C146 C147 C148 120.0(4)
C146 C147 C201 119.5(4)
C148 C147 C201 120.5(4)
C149 C148 C147 122.2(4)
C149 C148 H148 118.9
C147 C148 H148 118.9
C148 C149 C150 115.0(4)
C148 C149 C137 124.2(4)
C150 C149 C137 119.8(3)
C152 C150 C145 117.7(3)
C152 C150 C149 116.8(4)
C145 C150 C149 124.0(4)
C152 C151 N1 108.6(3)
C152 C151 C143 123.3(3)
N1 C151 C143 122.3(3)
C151 C152 C150 122.3(4)
C151 C152 C189 107.1(3)
C150 C152 C189 122.8(3)
C189 C154 N1 108.3(3)
C189 C154 C131 124.0(4)
N1 C154 C131 123.2(3)
C160 C155 C156 120.6(3)
C160 C155 C121 120.7(3)
C156 C155 C121 118.3(3)
C157 C156 C155 121.7(3)
C157 C156 H156 119.1
C155 C156 H156 119.1
C156 C157 C158 115.6(3)
C156 C157 C183 122.4(3)
C158 C157 C183 120.5(3)
N2 C158 C157 116.8(3)
N2 C158 C159 117.6(3)
C157 C158 C159 124.9(3)
C160 C159 C158 115.2(3)
C160 C159 C166 123.3(3)
C158 C159 C166 120.3(3)
C155 C160 C159 121.5(3)
C155 C160 H160 119.2
C159 C160 H160 119.2
C185 C161 C166 118.8(3)
C185 C161 C162 116.8(3)
C166 C161 C162 123.3(3)
C163 C162 C161 115.0(3)
C163 C162 C171 125.0(3)
C161 C162 C171 119.3(3)
C163 C164 C165 119.2(4)
C163 C164 C209 121.3(4)
C165 C164 C209 119.4(4)
C166 C165 C164 121.6(4)
C166 C165 H165 119.2
C164 C165 H165 119.2
C165 C166 C161 116.4(3)
C165 C166 C159 125.9(3)
C161 C166 C159 116.9(3)
C168 C167 C172 115.3(4)
C168 C167 C176 124.0(4)
C172 C167 C176 119.5(3)
C169 C168 C167 121.9(4)
C169 C168 H168 119.0
C167 C168 H168 119.0
C170 C169 C168 120.5(4)
C170 C169 C213 119.4(4)
C168 C169 C213 120.1(4)
C169 C170 C171 121.4(4)
C169 C170 H170 119.3
C171 C170 H170 119.3
C170 C171 C172 115.8(3)
C170 C171 C162 124.1(4)
C172 C171 C162 119.2(3)
C186 C172 C171 117.8(3)
C186 C172 C167 116.7(3)
C171 C172 C167 123.9(3)
C174 C173 C178 121.7(4)
C174 C173 H173 119.2
C178 C173 H173 119.2
C173 C174 C175 119.7(4)
C173 C174 C217 121.0(4)
C175 C174 C217 118.9(3)
C176 C175 C174 122.1(3)
C176 C175 H175 118.9
C174 C175 H175 118.9
C175 C176 C177 115.5(3)
C175 C176 C167 123.5(3)
C177 C176 C167 119.9(3)
C187 C177 C178 118.7(3)
C187 C177 C176 116.2(3)
C178 C177 C176 123.7(3)
C173 C178 C177 116.1(3)
C173 C178 C181 124.3(3)
C177 C178 C181 118.7(3)
C184 C179 C180 119.4(3)
C184 C179 C221 119.2(3)
C180 C179 C221 121.2(3)
C181 C180 C179 122.5(3)
C181 C180 H180 118.7
C179 C180 H180 118.7
C180 C181 C182 115.2(3)
C180 C181 C178 125.6(3)
C182 C181 C178 118.5(3)
C188 C182 C183 117.9(3)
C188 C182 C181 117.8(3)
C183 C182 C181 123.4(3)
C184 C183 C182 116.7(3)
C184 C183 C157 124.9(3)
C182 C183 C157 117.7(3)
C183 C184 C179 121.5(3)
C183 C184 H184 119.2
C179 C184 H184 119.2
C186 C185 N2 108.1(3)
C186 C185 C161 123.9(3)
N2 C185 C161 122.9(3)
C185 C186 C187 108.0(3)
C185 C186 C172 121.5(3)
C187 C186 C172 122.8(3)
C188 C187 C186 107.6(3)
C188 C187 C177 121.5(3)
C186 C187 C177 123.2(3)
C187 C188 N2 108.5(3)
C187 C188 C182 123.4(3)
N2 C188 C182 122.9(3)
C154 C189 C138 121.6(4)
C154 C189 C152 107.9(3)
C138 C189 C152 122.9(3)
C193 C190 H19A 109.5
C193 C190 H19B 109.5
H19A C190 H19B 109.5
C193 C190 H19C 109.5
H19A C190 H19C 109.5
H19B C190 H19C 109.5
C193 C191 H19D 109.5
C193 C191 H19E 109.5
H19D C191 H19E 109.5
C193 C191 H19F 109.5
H19D C191 H19F 109.5
H19E C191 H19F 109.5
C193 C192 H19G 109.5
C193 C192 H19H 109.5
H19G C192 H19H 109.5
C193 C192 H19I 109.5
H19G C192 H19I 109.5
H19H C192 H19I 109.5
C5Z C193 C128 115.1(14)
C190 C193 C128 114.0(4)
C190 C193 C192 107.9(5)
C128 C193 C192 108.8(4)
C190 C193 C191 108.6(5)
C128 C193 C191 109.3(4)
C192 C193 C191 108.1(4)
C5Z C193 C4Z 110(2)
C128 C193 C4Z 104.7(11)
C5Z C193 C6Z 121(2)
C128 C193 C6Z 103.5(11)
C4Z C193 C6Z 100(3)
C197 C194 H19J 109.5
C197 C194 H19K 109.5
H19J C194 H19K 109.5
C197 C194 H19L 109.5
H19J C194 H19L 109.5
H19K C194 H19L 109.5
C197 C195 H19M 109.5
C197 C195 H19N 109.5
H19M C195 H19N 109.5
C197 C195 H19O 109.5
H19M C195 H19O 109.5
H19N C195 H19O 109.5
C197 C196 H19P 109.5
C197 C196 H19Q 109.5
H19P C196 H19Q 109.5
C197 C196 H19R 109.5
H19P C196 H19R 109.5
H19Q C196 H19R 109.5
C196 C197 C195 109.3(4)
C196 C197 C135 112.4(4)
C195 C197 C135 108.8(4)
C196 C197 C194 107.8(4)
C195 C197 C194 108.4(4)
C135 C197 C194 110.1(3)
C201 C198 H19S 109.5
C201 C198 H19T 109.5
H19S C198 H19T 109.5
C201 C198 H19U 109.5
H19S C198 H19U 109.5
H19T C198 H19U 109.5
C201 C199 H19V 109.5
C201 C199 H19W 109.5
H19V C199 H19W 109.5
C201 C199 H19$ 109.5
H19V C199 H19$ 109.5
H19W C199 H19$ 109.5
C201 C200 H20A 109.5
C201 C200 H20B 109.5
H20A C200 H20B 109.5
C201 C200 H20C 109.5
H20A C200 H20C 109.5
H20B C200 H20C 109.5
C198 C201 C199 114.1(6)
C198 C201 C200 104.7(5)
C199 C201 C200 105.2(6)
C198 C201 C147 113.3(4)
C199 C201 C147 107.3(5)
C200 C201 C147 112.1(4)
C205 C202 H20D 109.5
C205 C202 H20E 109.5
H20D C202 H20E 109.5
C205 C202 H20F 109.5
H20D C202 H20F 109.5
H20E C202 H20F 109.5
C205 C203 H20G 109.5
C205 C203 H20H 109.5
H20G C203 H20H 109.5
C205 C203 H20I 109.5
H20G C203 H20I 109.5
H20H C203 H20I 109.5
C205 C204 H20J 109.5
C205 C204 H20K 109.5
H20J C204 H20K 109.5
C205 C204 H20L 109.5
H20J C204 H20L 109.5
H20K C204 H20L 109.5
C1Z C205 C3Z 105.5(15)
C203 C205 C204 112.6(6)
C1Z C205 C140 118.4(7)
C3Z C205 C140 111.0(7)
C203 C205 C140 109.8(4)
C204 C205 C140 112.4(4)
C203 C205 C202 108.4(6)
C204 C205 C202 106.1(6)
C140 C205 C202 107.2(4)
C1Z C205 C2Z 106.5(13)
C3Z C205 C2Z 106.0(12)
C140 C205 C2Z 108.6(6)
C209 C206 H20M 109.5
C209 C206 H20N 109.5
H20M C206 H20N 109.5
C209 C206 H20O 109.5
H20M C206 H20O 109.5
H20N C206 H20O 109.5
C209 C207 H20P 109.5
C209 C207 H20Q 109.5
H20P C207 H20Q 109.5
C209 C207 H20R 109.5
H20P C207 H20R 109.5
H20Q C207 H20R 109.5
C209 C208 H20S 109.5
C209 C208 H20T 109.5
H20S C208 H20T 109.5
C209 C208 H20U 109.5
H20S C208 H20U 109.5
H20T C208 H20U 109.5
C7Z C209 C8Z 113(3)
C208 C209 C206 111.5(6)
C7Z C209 C164 112.5(14)
C8Z C209 C164 116.4(13)
C208 C209 C164 110.1(4)
C206 C209 C164 112.4(4)
C208 C209 C207 109.0(5)
C206 C209 C207 106.2(5)
C164 C209 C207 107.4(4)
C7Z C209 C9Z 98(3)
C8Z C209 C9Z 107(2)
C164 C209 C9Z 107.9(11)
C213 C210 H21A 109.5
C213 C210 H21B 109.5
H21A C210 H21B 109.5
C213 C210 H21C 109.5
H21A C210 H21C 109.5
H21B C210 H21C 109.5
C213 C212 H21D 109.5
C213 C212 H21E 109.5
H21D C212 H21E 109.5
C213 C212 H21F 109.5
H21D C212 H21F 109.5
H21E C212 H21F 109.5
C213 C211 H21G 109.5
C213 C211 H21H 109.5
H21G C211 H21H 109.5
C213 C211 H21I 109.5
H21G C211 H21I 109.5
H21H C211 H21I 109.5
C11Z C213 C211 126.3(9)
C211 C213 C210 120.3(5)
C11Z C213 C169 117.7(8)
C211 C213 C169 113.4(4)
C210 C213 C169 110.1(4)
C211 C213 C212 97.8(5)
C210 C213 C212 105.5(5)
C169 C213 C212 108.0(4)
C11Z C213 C10Z 103.9(12)
C211 C213 C10Z 81.6(7)
C169 C213 C10Z 100.5(6)
C15Z C217 C14Z 128(2)
C214 C217 C215 109.8(8)
C15Z C217 C174 110.5(8)
C14Z C217 C174 110.5(16)
C214 C217 C174 116.2(5)
C215 C217 C174 114.0(7)
C214 C217 C216 105.6(6)
C215 C217 C216 103.6(8)
C174 C217 C216 106.4(4)
C15Z C217 C16Z 105.3(16)
C14Z C217 C16Z 99.1(16)
C174 C217 C16Z 98.7(7)
C221 C218 H21J 109.5
C221 C218 H21K 109.5
H21J C218 H21K 109.5
C221 C218 H21L 109.5
H21J C218 H21L 109.5
H21K C218 H21L 109.5
C221 C219 H21M 109.5
C221 C219 H21N 109.5
H21M C219 H21N 109.5
C221 C219 H21O 109.5
H21M C219 H21O 109.5
H21N C219 H21O 109.5
C221 C220 H22A 109.5
C221 C220 H22B 109.5
H22A C220 H22B 109.5
C221 C220 H22C 109.5
H22A C220 H22C 109.5
H22B C220 H22C 109.5
C219 C221 C179 111.5(3)
C219 C221 C218 108.3(3)
C179 C221 C218 108.3(3)
C219 C221 C220 107.6(3)
C179 C221 C220 111.3(3)
C218 C221 C220 109.7(3)
C2A C1A C9A 120.0(8)
C2A C1A C6A 119.5(8)
C9A C1A C6A 107.7(7)
C1A C2A C3A 121.5(9)
C1A C2A C12A 119.6(8)
C3A C2A C12A 107.1(8)
C4A C3A C14A 120.9(8)
C4A C3A C2A 119.0(8)
C14A C3A C2A 108.5(8)
C3A C4A C5A 120.8(8)
C3A C4A C17A 119.3(8)
C5A C4A C17A 108.8(7)
C6A C5A C19A 119.9(9)
C6A C5A C4A 120.1(10)
C19A C5A C4A 106.7(8)
C5A C6A C7A 119.9(8)
C5A C6A C1A 119.1(8)
C7A C6A C1A 109.7(6)
C21A C7A C6A 120.6(7)
C21A C7A C8A 120.1(7)
C6A C7A C8A 107.3(6)
C24A C8A C9A 122.6(7)
C24A C8A C7A 117.6(7)
C9A C8A C7A 107.1(6)
C10A C9A C1A 120.9(8)
C10A C9A C8A 118.6(7)
C1A C9A C8A 108.2(6)
C9A C10A C11A 120.5(7)
C9A C10A C26A 119.4(7)
C11A C10A C26A 109.2(6)
C12A C11A C10A 120.2(7)
C12A C11A C28A 119.6(7)
C10A C11A C28A 107.8(6)
C11A C12A C13A 122.4(8)
C11A C12A C2A 118.8(7)
C13A C12A C2A 106.8(8)
C12A C13A C30A 118.7(8)
C12A C13A C14A 110.8(8)
C30A C13A C14A 119.1(8)
C15A C14A C13A 118.9(8)
C15A C14A C3A 121.2(9)
C13A C14A C3A 106.7(8)
C14A C15A C32A 122.2(8)
C14A C15A C16A 118.2(9)
C32A C15A C16A 107.7(8)
C17A C16A C34A 119.3(8)
C17A C16A C15A 119.1(8)
C34A C16A C15A 109.5(7)
C16A C17A C18A 118.3(9)
C16A C17A C4A 121.3(8)
C18A C17A C4A 106.9(8)
C36A C18A C17A 120.0(8)
C36A C18A C19A 119.9(7)
C17A C18A C19A 108.6(6)
C20A C19A C5A 119.7(8)
C20A C19A C18A 120.0(7)
C5A C19A C18A 108.9(8)
C19A C20A C38A 119.6(9)
C19A C20A C21A 121.1(9)
C38A C20A C21A 106.3(8)
C7A C21A C22A 119.6(7)
C7A C21A C20A 118.7(8)
C22A C21A C20A 110.2(7)
C23A C22A C21A 119.8(8)
C23A C22A C39A 120.2(8)
C21A C22A C39A 107.9(8)
C24A C23A C22A 119.3(8)
C24A C23A C42A 109.8(6)
C22A C23A C42A 118.8(7)
C8A C24A C23A 123.5(7)
C8A C24A C25A 118.5(7)
C23A C24A C25A 107.1(7)
C26A C25A C43A 121.7(7)
C26A C25A C24A 119.1(7)
C43A C25A C24A 107.7(6)
C25A C26A C10A 121.7(8)
C25A C26A C27A 119.0(8)
C10A C26A C27A 106.2(7)
C45A C27A C28A 119.7(6)
C45A C27A C26A 119.9(7)
C28A C27A C26A 108.2(6)
C29A C28A C27A 120.3(7)
C29A C28A C11A 119.4(7)
C27A C28A C11A 108.6(6)
C28A C29A C47A 119.4(7)
C28A C29A C30A 120.4(7)
C47A C29A C30A 107.9(6)
C13A C30A C31A 121.1(8)
C13A C30A C29A 119.4(7)
C31A C30A C29A 107.0(7)
C32A C31A C48A 119.3(8)
C32A C31A C30A 119.4(8)
C48A C31A C30A 109.0(7)
C31A C32A C33A 119.5(8)
C31A C32A C15A 119.2(8)
C33A C32A C15A 109.1(8)
C50A C33A C32A 123.1(8)
C50A C33A C34A 116.7(8)
C32A C33A C34A 108.9(7)
C35A C34A C16A 122.1(7)
C35A C34A C33A 121.1(7)
C16A C34A C33A 104.8(7)
C34A C35A C36A 118.9(8)
C34A C35A C52A 120.8(8)
C36A C35A C52A 109.1(8)
C18A C36A C35A 121.4(9)
C18A C36A C37A 119.9(9)
C35A C36A C37A 107.6(8)
C38A C37A C53A 120.6(8)
C38A C37A C36A 119.3(9)
C53A C37A C36A 107.4(9)
C37A C38A C20A 121.2(10)
C37A C38A C39A 119.0(8)
C20A C38A C39A 107.8(8)
C40A C39A C22A 120.4(8)
C40A C39A C38A 120.6(8)
C22A C39A C38A 107.8(8)
C39A C40A C54A 118.5(8)
C39A C40A C41A 120.3(8)
C54A C40A C41A 108.4(7)
C42A C41A C40A 119.7(7)
C42A C41A C56A 119.7(6)
C40A C41A C56A 109.0(7)
C41A C42A C43A 120.4(7)
C41A C42A C23A 120.5(6)
C43A C42A C23A 106.6(7)
C44A C43A C25A 120.2(7)
C44A C43A C42A 118.7(7)
C25A C43A C42A 108.8(6)
C43A C44A C57A 121.6(7)
C43A C44A C45A 119.7(7)
C57A C44A C45A 107.4(7)
C27A C45A C46A 120.9(6)
C27A C45A C44A 119.4(6)
C46A C45A C44A 107.4(6)
C47A C46A C45A 119.3(6)
C47A C46A C58A 118.7(7)
C45A C46A C58A 110.4(6)
C46A C47A C29A 120.4(7)
C46A C47A C48A 119.8(8)
C29A C47A C48A 107.7(7)
C49A C48A C31A 120.2(8)
C49A C48A C47A 118.8(8)
C31A C48A C47A 108.4(7)
C48A C49A C59A 121.2(7)
C48A C49A C50A 120.1(7)
C59A C49A C50A 107.4(7)
C33A C50A C51A 121.4(8)
C33A C50A C49A 117.8(8)
C51A C50A C49A 108.1(6)
C52A C51A C60A 120.9(7)
C52A C51A C50A 121.1(7)
C60A C51A C50A 106.2(6)
C51A C52A C53A 121.7(7)
C51A C52A C35A 118.9(8)
C53A C52A C35A 107.2(7)
C54A C53A C52A 120.0(7)
C54A C53A C37A 119.8(7)
C52A C53A C37A 108.7(8)
C53A C54A C40A 121.5(8)
C53A C54A C55A 119.0(7)
C40A C54A C55A 106.8(7)
C60A C55A C56A 119.7(8)
C60A C55A C54A 119.5(8)
C56A C55A C54A 108.9(7)
C57A C56A C55A 121.0(7)
C57A C56A C41A 119.8(6)
C55A C56A C41A 106.8(6)
C56A C57A C44A 119.9(7)
C56A C57A C58A 118.8(7)
C44A C57A C58A 109.5(7)
C59A C58A C46A 121.8(9)
C59A C58A C57A 120.8(8)
C46A C58A C57A 105.3(7)
C58A C59A C49A 119.6(8)
C58A C59A C60A 119.7(7)
C49A C59A C60A 108.5(6)
C55A C60A C59A 120.0(7)
C55A C60A C51A 118.8(8)
C59A C60A C51A 109.9(7)
C2B C1B C6B 128(3)
C2B C1B C9B 116(2)
C6B C1B C9B 105(3)
C1B C2B C3B 112(3)
C1B C2B C12B 124(3)
C3B C2B C12B 108(2)
C4B C3B C14B 113(3)
C4B C3B C2B 128(3)
C14B C3B C2B 109(2)
C3B C4B C17B 124(3)
C3B C4B C5B 112(3)
C17B C4B C5B 112(3)
C6B C5B C19B 110(3)
C6B C5B C4B 129(4)
C19B C5B C4B 105(3)
C5B C6B C7B 127(3)
C5B C6B C1B 110(3)
C7B C6B C1B 114(2)
C21B C7B C6B 123(2)
C21B C7B C8B 127(2)
C6B C7B C8B 99.9(18)
C24B C8B C9B 126(2)
C24B C8B C7B 109(2)
C9B C8B C7B 116(2)
C10B C9B C8B 120(3)
C10B C9B C1B 118(3)
C8B C9B C1B 104(2)
C9B C10B C26B 111(3)
C9B C10B C11B 125(3)
C26B C10B C11B 114(3)
C12B C11B C10B 115(3)
C12B C11B C28B 132(3)
C10B C11B C28B 104(3)
C11B C12B C13B 119(3)
C11B C12B C2B 121(3)
C13B C12B C2B 107(2)
C30B C13B C12B 114(2)
C30B C13B C14B 125(2)
C12B C13B C14B 110(2)
C15B C14B C3B 122(3)
C15B C14B C13B 118(3)
C3B C14B C13B 106(2)
C14B C15B C16B 125(3)
C14B C15B C32B 122(3)
C16B C15B C32B 107(3)
C17B C16B C34B 124(3)
C17B C16B C15B 113(3)
C34B C16B C15B 110(3)
C16B C17B C4B 123(3)
C16B C17B C18B 119(3)
C4B C17B C18B 103(3)
C36B C18B C19B 124(2)
C36B C18B C17B 115(2)
C19B C18B C17B 111(2)
C20B C19B C5B 123(3)
C20B C19B C18B 119(2)
C5B C19B C18B 108(2)
C19B C20B C21B 127(3)
C19B C20B C38B 116(3)
C21B C20B C38B 105(2)
C7B C21B C20B 111(3)
C7B C21B C22B 119(3)
C20B C21B C22B 111(2)
C23B C22B C21B 116(3)
C23B C22B C39B 127(3)
C21B C22B C39B 106(2)
C22B C23B C24B 121(3)
C22B C23B C42B 115(2)
C24B C23B C42B 112(2)
C8B C24B C23B 126(3)
C8B C24B C25B 116(2)
C23B C24B C25B 104(2)
C26B C25B C43B 121(3)
C26B C25B C24B 116(3)
C43B C25B C24B 111(2)
C25B C26B C10B 130(3)
C25B C26B C27B 117(3)
C10B C26B C27B 101(2)
C45B C27B C28B 111(3)
C45B C27B C26B 125(3)
C28B C27B C26B 112(2)
C29B C28B C27B 125(4)
C29B C28B C11B 105(3)
C27B C28B C11B 108(3)
C28B C29B C47B 120(3)
C28B C29B C30B 129(3)
C47B C29B C30B 104(2)
C13B C30B C29B 122(2)
C13B C30B C31B 114(2)
C29B C30B C31B 111(2)
C32B C31B C48B 117(2)
C32B C31B C30B 125(2)
C48B C31B C30B 104.7(19)
C31B C32B C33B 124(2)
C31B C32B C15B 116(3)
C33B C32B C15B 107(2)
C50B C33B C32B 120(3)
C50B C33B C34B 113(3)
C32B C33B C34B 111(2)
C35B C34B C16B 118(3)
C35B C34B C33B 129(3)
C16B C34B C33B 105(2)
C34B C35B C36B 117(3)
C34B C35B C52B 117(3)
C36B C35B C52B 113(2)
C18B C36B C35B 127(2)
C18B C36B C37B 118(2)
C35B C36B C37B 102.2(19)
C38B C37B C36B 116(2)
C38B C37B C53B 118(3)
C36B C37B C53B 113(2)
C37B C38B C39B 116(2)
C37B C38B C20B 126(2)
C39B C38B C20B 110(2)
C40B C39B C38B 128(3)
C40B C39B C22B 110(3)
C38B C39B C22B 108(2)
C39B C40B C54B 112(3)
C39B C40B C41B 130(4)
C54B C40B C41B 107(3)
C42B C41B C56B 120(3)
C42B C41B C40B 113(3)
C56B C41B C40B 113(3)
C41B C42B C43B 121(3)
C41B C42B C23B 124(3)
C43B C42B C23B 105(2)
C44B C43B C25B 117(3)
C44B C43B C42B 117(3)
C25B C43B C42B 108(3)
C43B C44B C45B 127(3)
C43B C44B C57B 122(3)
C45B C44B C57B 106(2)
C27B C45B C44B 112(3)
C27B C45B C46B 126(2)
C44B C45B C46B 108(2)
C47B C46B C58B 118(3)
C47B C46B C45B 119(2)
C58B C46B C45B 108(2)
C46B C47B C48B 122(3)
C46B C47B C29B 117(3)
C48B C47B C29B 110(2)
C49B C48B C31B 116(2)
C49B C48B C47B 120(2)
C31B C48B C47B 110.0(19)
C48B C49B C50B 127(2)
C48B C49B C59B 120(2)
C50B C49B C59B 105(2)
C33B C50B C49B 115(2)
C33B C50B C51B 120(3)
C49B C50B C51B 112(2)
C52B C51B C60B 123(3)
C52B C51B C50B 125(3)
C60B C51B C50B 104(2)
C51B C52B C53B 125(3)
C51B C52B C35B 117(4)
C53B C52B C35B 106(2)
C54B C53B C52B 114(3)
C54B C53B C37B 121(3)
C52B C53B C37B 106(2)
C53B C54B C40B 123(3)
C53B C54B C55B 121(3)
C40B C54B C55B 104(3)
C60B C55B C54B 126(3)
C60B C55B C56B 113(3)
C54B C55B C56B 115(3)
C57B C56B C41B 120(3)
C57B C56B C55B 126(3)
C41B C56B C55B 100(3)
C56B C57B C58B 115(3)
C56B C57B C44B 119(3)
C58B C57B C44B 109(3)
C59B C58B C46B 121(3)
C59B C58B C57B 124(3)
C46B C58B C57B 107(2)
C58B C59B C60B 116(3)
C58B C59B C49B 119(3)
C60B C59B C49B 109(2)
C55B C60B C59B 124(3)
C55B C60B C51B 111(3)
C59B C60B C51B 110(2)
C2D C1D C6D 122(2)
C2D C1D C9D 118.7(18)
C6D C1D C9D 106.3(18)
C1D C2D C3D 119.8(19)
C1D C2D C12D 127.9(19)
C3D C2D C12D 98.7(15)
C4D C3D C14D 119.3(17)
C4D C3D C2D 117.9(19)
C14D C3D C2D 110.1(15)
C3D C4D C17D 129.0(19)
C3D C4D C5D 121(2)
C17D C4D C5D 99.0(18)
C6D C5D C19D 120(2)
C6D C5D C4D 122(2)
C19D C5D C4D 106(2)
C5D C6D C1D 117(2)
C5D C6D C7D 123(2)
C1D C6D C7D 109(2)
C21D C7D C8D 131(2)
C21D C7D C6D 105.7(19)
C8D C7D C6D 108(2)
C21D C7D C22D 44.8(13)
C8D C7D C22D 87.7(16)
C6D C7D C22D 141.9(19)
C24D C8D C9D 113.3(18)
C24D C8D C7D 128(2)
C9D C8D C7D 106(2)
C10D C9D C8D 126(2)
C10D C9D C1D 113(2)
C8D C9D C1D 111(2)
C9D C10D C26D 113(2)
C9D C10D C11D 126(2)
C26D C10D C11D 105.9(18)
C12D C11D C28D 110.8(17)
C12D C11D C10D 121.7(18)
C28D C11D C10D 110.9(17)
C11D C12D C13D 121.4(18)
C11D C12D C2D 110.3(17)
C13D C12D C2D 119.8(18)
C30D C13D C14D 125(2)
C30D C13D C12D 129(2)
C14D C13D C12D 95.2(15)
C3D C14D C15D 120.2(16)
C3D C14D C13D 115.7(16)
C15D C14D C13D 109.7(17)
C14D C15D C16D 111.0(15)
C14D C15D C32D 121.0(15)
C16D C15D C32D 115.3(15)
C17D C16D C15D 134.0(19)
C17D C16D C34D 112.8(16)
C15D C16D C34D 103.3(15)
C16D C17D C18D 110.1(19)
C16D C17D C4D 106.2(18)
C18D C17D C4D 126(2)
C17D C18D C36D 140.8(18)
C17D C18D C19D 90.6(18)
C36D C18D C19D 113.3(18)
C20D C19D C5D 128(3)
C20D C19D C18D 104(2)
C5D C19D C18D 117(2)
C19D C20D C38D 143(3)
C19D C20D C21D 103(2)
C38D C20D C21D 103(2)
C7D C21D C22D 92(2)
C7D C21D C20D 139(2)
C22D C21D C20D 117(2)
C39D C22D C21D 96.8(19)
C39D C22D C23D 103.6(19)
C21D C22D C23D 144(2)
C39D C22D C7D 136.0(17)
C21D C22D C7D 43.0(12)
C23D C22D C7D 105.1(14)
C22D C23D C24D 110.1(17)
C22D C23D C42D 130.1(19)
C24D C23D C42D 106.0(16)
C8D C24D C23D 109(2)
C8D C24D C25D 128.5(19)
C23D C24D C25D 109.8(16)
C26D C25D C43D 135(2)
C26D C25D C24D 105.7(19)
C43D C25D C24D 104.1(16)
C25D C26D C10D 133(3)
C25D C26D C27D 110(2)
C10D C26D C27D 108.0(17)
C45D C27D C28D 124.3(18)
C45D C27D C26D 113.9(19)
C28D C27D C26D 108.6(17)
C29D C28D C11D 122.4(18)
C29D C28D C27D 121(2)
C11D C28D C27D 106.4(17)
C28D C29D C30D 133(2)
C28D C29D C47D 99(2)
C30D C29D C47D 113(2)
C13D C30D C29D 101.3(18)
C13D C30D C31D 133(2)
C29D C30D C31D 108.9(17)
C48D C31D C32D 144.6(19)
C48D C31D C30D 103.6(16)
C32D C31D C30D 97.6(15)
C48D C31D C49D 48.6(11)
C32D C31D C49D 99.7(14)
C30D C31D C49D 145.7(17)
C33D C32D C31D 117.6(16)
C33D C32D C15D 99.4(14)
C31D C32D C15D 129.9(15)
C50D C33D C32D 101.2(18)
C50D C33D C34D 129.0(18)
C32D C33D C34D 116.9(16)
C35D C34D C33D 113.8(17)
C35D C34D C16D 128.7(17)
C33D C34D C16D 104.6(13)
C34D C35D C52D 120(2)
C34D C35D C36D 118.2(18)
C52D C35D C36D 108.3(17)
C18D C36D C35D 106.5(15)
C18D C36D C37D 137(2)
C35D C36D C37D 106.7(17)
C38D C37D C53D 131(3)
C38D C37D C36D 108(2)
C53D C37D C36D 110.0(19)
C37D C38D C39D 130(3)
C37D C38D C20D 113(3)
C39D C38D C20D 103(2)
C22D C39D C40D 123(2)
C22D C39D C38D 120(2)
C40D C39D C38D 102(2)
C39D C40D C41D 138(3)
C39D C40D C54D 122(2)
C41D C40D C54D 89(2)
C56D C41D C40D 124(3)
C56D C41D C42D 118(2)
C40D C41D C42D 101(2)
C56D C41D C54D 78.6(16)
C40D C41D C54D 46.4(12)
C42D C41D C54D 137(3)
C43D C42D C41D 120(2)
C43D C42D C23D 107.2(18)
C41D C42D C23D 122(2)
C42D C43D C44D 123(2)
C42D C43D C25D 112.9(19)
C44D C43D C25D 111.7(19)
C57D C44D C43D 111.8(18)
C57D C44D C45D 125(2)
C43D C44D C45D 114(2)
C27D C45D C44D 133(2)
C27D C45D C46D 122(2)
C44D C45D C46D 90.5(18)
C47D C46D C58D 140(3)
C47D C46D C45D 91(2)
C58D C46D C45D 118(2)
C47D C46D C48D 51.1(13)
C58D C46D C48D 89.7(17)
C45D C46D C48D 136(2)
C46D C47D C29D 153(3)
C46D C47D C48D 84(2)
C29D C47D C48D 102.5(18)
C49D C48D C31D 79(2)
C49D C48D C47D 152(3)
C31D C48D C47D 111.9(18)
C49D C48D C46D 111.7(19)
C31D C48D C46D 146(2)
C47D C48D C46D 44.9(10)
C48D C49D C50D 144(3)
C48D C49D C59D 101.2(19)
C50D C49D C59D 102(2)
C48D C49D C31D 52.4(13)
C50D C49D C31D 94.5(18)
C59D C49D C31D 144.8(19)
C33D C50D C49D 126(2)
C33D C50D C51D 111.7(18)
C49D C50D C51D 108(2)
C52D C51D C60D 117(2)
C52D C51D C50D 121(2)
C60D C51D C50D 113(2)
C51D C52D C35D 124(2)
C51D C52D C53D 112(2)
C35D C52D C53D 109(2)
C54D C53D C37D 96(2)
C54D C53D C52D 144(3)
C37D C53D C52D 106(2)
C54D C53D C55D 48.1(13)
C37D C53D C55D 138(2)
C52D C53D C55D 98.4(19)
C53D C54D C40D 138(3)
C53D C54D C55D 89(2)
C40D C54D C55D 123(2)
C53D C54D C41D 155(3)
C40D C54D C41D 44.8(11)
C55D C54D C41D 78.5(13)
C60D C55D C56D 113(2)
C60D C55D C54D 138(3)
C56D C55D C54D 98.9(17)
C60D C55D C53D 96.0(17)
C56D C55D C53D 137.9(19)
C54D C55D C53D 43.0(12)
C57D C56D C41D 118(2)
C57D C56D C55D 124(2)
C41D C56D C55D 104.1(19)
C56D C57D C44D 128(2)
C56D C57D C58D 118(2)
C44D C57D C58D 101(2)
C59D C58D C46D 118(2)
C59D C58D C57D 122(2)
C46D C58D C57D 105(2)
C58D C59D C60D 115(2)
C58D C59D C49D 118(2)
C60D C59D C49D 116(2)
C55D C60D C51D 117(2)
C55D C60D C59D 126(2)
C51D C60D C59D 102(2)
C205 C1Z H1Z1 109.5
C205 C1Z H1Z2 109.5
H1Z1 C1Z H1Z2 109.5
C205 C1Z H1Z3 109.5
H1Z1 C1Z H1Z3 109.5
H1Z2 C1Z H1Z3 109.5
C205 C2Z H2Z1 109.5
C205 C2Z H2Z2 109.5
H2Z1 C2Z H2Z2 109.5
C205 C2Z H2Z3 109.5
H2Z1 C2Z H2Z3 109.5
H2Z2 C2Z H2Z3 109.5
C205 C3Z H3Z1 109.5
C205 C3Z H3Z2 109.5
H3Z1 C3Z H3Z2 109.5
C205 C3Z H3Z3 109.5
H3Z1 C3Z H3Z3 109.5
H3Z2 C3Z H3Z3 109.5
C193 C4Z H4Z1 109.5
C193 C4Z H4Z2 109.5
H4Z1 C4Z H4Z2 109.5
C193 C4Z H4Z3 109.5
H4Z1 C4Z H4Z3 109.5
H4Z2 C4Z H4Z3 109.5
C193 C5Z H5Z1 109.5
C193 C5Z H5Z2 109.5
H5Z1 C5Z H5Z2 109.5
C193 C5Z H5Z3 109.5
H5Z1 C5Z H5Z3 109.5
H5Z2 C5Z H5Z3 109.5
C193 C6Z H6Z1 109.5
C193 C6Z H6Z2 109.5
H6Z1 C6Z H6Z2 109.5
C193 C6Z H6Z3 109.5
H6Z1 C6Z H6Z3 109.5
H6Z2 C6Z H6Z3 109.5
C124 N1 C154 121.6(3)
C124 N1 C151 123.0(3)
C154 N1 C151 108.1(3)
C185 N2 C188 107.7(3)
C185 N2 C158 121.8(3)
C188 N2 C158 122.3(3)
C164 C163 C162 122.8(4)
C164 C163 H163 118.6
C162 C163 H163 118.6
C209 C7Z H7Z1 109.5
C209 C7Z H7Z2 109.5
H7Z1 C7Z H7Z2 109.5
C209 C7Z H7Z3 109.5
H7Z1 C7Z H7Z3 109.5
H7Z2 C7Z H7Z3 109.5
C209 C8Z H8Z1 109.5
C209 C8Z H8Z2 109.5
H8Z1 C8Z H8Z2 109.5
C209 C8Z H8Z3 109.5
H8Z1 C8Z H8Z3 109.5
H8Z2 C8Z H8Z3 109.5
C209 C9Z H9Z1 109.5
C209 C9Z H9Z2 109.5
H9Z1 C9Z H9Z2 109.5
C209 C9Z H9Z3 109.5
H9Z1 C9Z H9Z3 109.5
H9Z2 C9Z H9Z3 109.5
C213 C10Z H10A 109.5
C213 C10Z H10B 109.5
H10A C10Z H10B 109.5
C213 C10Z H10D 109.5
H10A C10Z H10D 109.5
H10B C10Z H10D 109.5
C213 C11Z H11A 109.5
C213 C11Z H11B 109.5
H11A C11Z H11B 109.5
C213 C11Z H11D 109.5
H11A C11Z H11D 109.5
H11B C11Z H11D 109.5
C217 C215 H21P 109.5
C217 C215 H21Q 109.5
H21P C215 H21Q 109.5
C217 C215 H21R 109.5
H21P C215 H21R 109.5
H21Q C215 H21R 109.5
C217 C216 H21S 109.5
C217 C216 H21T 109.5
H21S C216 H21T 109.5
C217 C216 H21U 109.5
H21S C216 H21U 109.5
H21T C216 H21U 109.5
C217 C214 H21V 109.5
C217 C214 H21W 109.5
H21V C214 H21W 109.5
C217 C214 H21$ 109.5
H21V C214 H21$ 109.5
H21W C214 H21$ 109.5
C217 C14Z H14D 109.5
C217 C14Z H14E 109.5
H14D C14Z H14E 109.5
C217 C14Z H14F 109.5
H14D C14Z H14F 109.5
H14E C14Z H14F 109.5
C217 C15Z H15A 109.5
C217 C15Z H15B 109.5
H15A C15Z H15B 109.5
C217 C15Z H15C 109.5
H15A C15Z H15C 109.5
H15B C15Z H15C 109.5
C217 C16Z H16A 109.5
C217 C16Z H16B 109.5
H16A C16Z H16B 109.5
C217 C16Z H16C 109.5
H16A C16Z H16C 109.5
H16B C16Z H16C 109.5
C2M C1M C6M 120.0
C2M C1M H1M1 120.0
C6M C1M H1M1 120.0
C3M C2M C1M 120.0
C3M C2M H2M1 120.0
C1M C2M H2M1 120.0
C2M C3M C4M 120.0
C2M C3M C7M 114(2)
C4M C3M C7M 126(2)
C3M C4M C5M 120.0
C3M C4M H4M1 120.0
C5M C4M H4M1 120.0
C6M C5M C4M 120.0
C6M C5M H5M1 120.0
C4M C5M H5M1 120.0
C5M C6M C1M 120.0
C5M C6M H6M1 120.0
C1M C6M H6M1 120.0
C3M C7M H7M1 109.5
C3M C7M H7M2 109.5
H7M1 C7M H7M2 109.5
C3M C7M H7M3 109.5
H7M1 C7M H7M3 109.5
H7M2 C7M H7M3 109.5
C6H C1H C2H 121.3(14)
C6H C1H C7H 110.3(10)
C2H C1H C7H 128.1(12)
C3F C2H C1H 127.4(14)
C3F C2H H2H1 116.3
C1H C2H H2H1 116.3
C1F C4H C3F 118.61(11)
C1F C4H H4H1 120.7
C3F C4H H4H1 120.7
C1F C6H C1H 109.1(12)
C1F C6H H6H1 125.5
C1H C6H H6H1 125.5
C1H C7H H7H1 109.5
C1H C7H H7H2 109.5
H7H1 C7H H7H2 109.5
C1H C7H H7H3 109.5
H7H1 C7H H7H3 109.5
H7H2 C7H H7H3 109.5
C2F C1F C6F 120.0
C4H C1F C6H 129.6(9)
C2F C1F C7F 114.2(10)
C6F C1F C7F 125.1(10)
C4H C1F H1F1 115.2
C6H C1F H1F1 115.2
C1F C2F C3F 120.0
C1F C2F H2F1 120.0
C3F C2F H2F1 120.0
C4F C3F C2F 120.0
C2H C3F C4H 110.5(10)
C2H C3F H3F1 124.7
C4H C3F H3F1 124.7
C4F C3F H3F2 120.0
C2F C3F H3F2 120.0
C3F C4F C5F 120.0
C3F C4F H4F1 120.0
C5F C4F H4F1 120.0
C4F C5F C6F 120.0
C4F C5F H5F 120.0
C6F C5F H5F 120.0
C5F C6F C1F 120.0
C5F C6F H6F 120.0
C1F C6F H6F 120.0
C1F C7F H7F1 109.5
C1F C7F H7F2 109.5
H7F1 C7F H7F2 109.5
C1F C7F H7F3 109.5
H7F1 C7F H7F3 109.5
H7F2 C7F H7F3 109.5
C2S C1S C6S 120.0
C2S C1S H1S1 120.0
C6S C1S H1S1 120.0
C1S C2S C3S 120.0
C1S C2S C7S 119.2(17)
C3S C2S C7S 120.6(17)
C4S C3S C2S 120.0
C4S C3S H3S1 120.0
C2S C3S H3S1 120.0
C3S C4S C5S 120.0
C3S C4S H4S1 120.0
C5S C4S H4S1 120.0
C6S C5S C4S 120.0
C6S C5S H5S1 120.0
C4S C5S H5S1 120.0
C5S C6S C1S 120.0
C5S C6S H6S1 120.0
C1S C6S H6S1 120.0
C2S C7S H7S1 109.5
C2S C7S H7S2 109.5
H7S1 C7S H7S2 109.5
C2S C7S H7S3 109.5
H7S1 C7S H7S3 109.5
H7S2 C7S H7S3 109.5
C2P C1P C6P 120.0
C2P C1P H1P1 120.0
C6P C1P H1P1 120.0
C3P C2P C1P 120.0
C3P C2P H2P1 120.0
C1P C2P H2P1 120.0
C4P C3P C2P 120.0
C4P C3P H3P1 120.0
C2P C3P H3P1 120.0
C5P C4P C3P 120.0
C5P C4P H4P1 120.0
C3P C4P H4P1 120.0
C7P C5P C6P 115.2(18)
C7P C5P C4P 124.8(18)
C6P C5P C4P 120.0
C5P C6P C1P 120.0
C5P C6P H6P1 120.0
C1P C6P H6P1 120.0
C5P C7P H7P1 109.5
C5P C7P H7P2 109.5
H7P1 C7P H7P2 109.5
C5P C7P H7P3 109.5
H7P1 C7P H7P3 109.5
H7P2 C7P H7P3 109.5

loop_
_geom_bond_atom_site_label_1
_geom_bond_atom_site_label_2
_geom_bond_distance
C1 C2 1.331(13)
C1 C9 1.350(17)
C1 C6 1.434(13)
C2 C12 1.397(13)
C2 C3 1.582(13)
C3 C4 1.297(13)
C3 C14 1.452(12)
C4 C17 1.385(12)
C4 C5 1.465(14)
C5 C6 1.306(13)
C5 C19 1.379(13)
C6 C7 1.487(11)
C7 C21 1.362(10)
C7 C8 1.379(11)
C8 C24 1.404(10)
C8 C9 1.460(11)
C9 C10 1.388(13)
C10 C26 1.424(13)
C10 C11 1.536(13)
C11 C12 1.383(11)
C11 C28 1.444(15)
C12 C13 1.453(12)
C13 C30 1.406(11)
C13 C14 1.458(11)
C14 C15 1.388(10)
C15 C32 1.434(11)
C15 C16 1.448(11)
C16 C17 1.401(13)
C16 C34 1.476(12)
C17 C18 1.525(13)
C18 C36 1.371(13)
C18 C19 1.440(13)
C19 C20 1.412(13)
C20 C21 1.474(12)
C20 C38 1.493(14)
C21 C22 1.470(10)
C22 C23 1.396(11)
C22 C39 1.436(11)
C23 C42 1.422(11)
C23 C24 1.484(12)
C24 C25 1.450(13)
C25 C26 1.361(11)
C25 C43 1.487(12)
C26 C27 1.426(13)
C27 C45 1.400(12)
C27 C28 1.525(15)
C28 C29 1.383(14)
C29 C47 1.462(14)
C29 C30 1.520(12)
C30 C31 1.453(11)
C31 C32 1.388(12)
C31 C48 1.459(12)
C32 C33 1.470(12)
C33 C50 1.397(12)
C33 C34 1.497(13)
C34 C35 1.375(12)
C35 C36 1.437(14)
C35 C52 1.444(13)
C36 C37 1.495(12)
C37 C38 1.375(11)
C37 C53 1.420(11)
C38 C39 1.492(12)
C39 C40 1.383(11)
C40 C54 1.410(11)
C40 C41 1.437(11)
C41 C42 1.394(10)
C41 C56 1.418(13)
C42 C43 1.461(11)
C43 C44 1.389(13)
C44 C57 1.331(14)
C44 C45 1.495(13)
C45 C46 1.422(13)
C46 C58 1.400(13)
C46 C47 1.436(13)
C47 C48 1.520(13)
C48 C49 1.373(13)
C49 C50 1.370(13)
C49 C59 1.503(14)
C50 C51 1.494(13)
C51 C52 1.391(13)
C51 C60 1.435(13)
C52 C53 1.510(12)
C53 C54 1.394(10)
C54 C55 1.416(12)
C55 C60 1.338(12)
C55 C56 1.495(11)
C56 C57 1.274(13)
C57 C58 1.508(14)
C58 C59 1.323(13)
C59 C60 1.421(12)
C121 C122 1.393(5)
C121 C126 1.394(5)
C121 C155 1.492(5)
C122 C123 1.396(5)
C122 H122 0.9500
C123 C124 1.410(5)
C123 C132 1.500(5)
C124 N1 1.374(5)
C124 C125 1.423(5)
C125 C126 1.392(5)
C125 C144 1.494(5)
C126 H126 0.9500
C127 C132 1.384(6)
C127 C128 1.398(6)
C127 H127 0.9500
C128 C129 1.399(6)
C128 C193 1.532(6)
C129 C130 1.403(6)
C129 H129 0.9500
C130 C131 1.420(5)
C130 C133 1.490(5)
C131 C154 1.383(6)
C131 C132 1.411(5)
C133 C134 1.406(6)
C133 C138 1.416(6)
C134 C135 1.391(6)
C134 H134 0.9500
C135 C136 1.393(6)
C135 C197 1.543(6)
C136 C137 1.392(6)
C136 H136 0.9500
C137 C138 1.431(5)
C137 C149 1.504(6)
C138 C189 1.398(5)
C139 C144 1.390(5)
C139 C140 1.403(5)
C139 H139 0.9500
C140 C141 1.397(5)
C140 C205 1.537(6)
C141 C142 1.397(6)
C141 H141 0.9500
C142 C143 1.426(5)
C142 C145 1.495(5)
C143 C151 1.392(5)
C143 C144 1.414(5)
C145 C146 1.399(6)
C145 C150 1.419(6)
C146 C147 1.397(6)
C146 H146 0.9500
C147 C148 1.401(6)
C147 C201 1.532(6)
C148 C149 1.394(6)
C148 H148 0.9500
C149 C150 1.427(5)
C150 C152 1.397(5)
C151 C152 1.373(5)
C151 N1 1.376(5)
C152 C189 1.401(6)
C154 C189 1.369(5)
C154 N1 1.375(5)
C155 C160 1.391(5)
C155 C156 1.396(5)
C156 C157 1.389(5)
C156 H156 0.9500
C157 C158 1.415(5)
C157 C183 1.490(5)
C158 N2 1.380(5)
C158 C159 1.421(5)
C159 C160 1.402(5)
C159 C166 1.497(5)
C160 H160 0.9500
C161 C185 1.384(5)
C161 C166 1.422(5)
C161 C162 1.430(5)
C162 C163 1.390(6)
C162 C171 1.486(5)
C164 C163 1.390(6)
C164 C165 1.411(6)
C164 C209 1.538(6)
C165 C166 1.377(6)
C165 H165 0.9500
C167 C168 1.396(6)
C167 C172 1.424(5)
C167 C176 1.495(6)
C168 C169 1.392(6)
C168 H168 0.9500
C169 C170 1.390(6)
C169 C213 1.545(6)
C170 C171 1.401(5)
C170 H170 0.9500
C171 C172 1.418(6)
C172 C186 1.402(5)
C173 C174 1.396(5)
C173 C178 1.404(5)
C173 H173 0.9500
C174 C175 1.407(6)
C174 C217 1.540(6)
C175 C176 1.396(6)
C175 H175 0.9500
C176 C177 1.430(5)
C177 C187 1.397(5)
C177 C178 1.419(5)
C178 C181 1.498(5)
C179 C184 1.398(5)
C179 C180 1.405(5)
C179 C221 1.532(5)
C180 C181 1.389(5)
C180 H180 0.9500
C181 C182 1.432(5)
C182 C188 1.387(5)
C182 C183 1.418(5)
C183 C184 1.389(5)
C184 H184 0.9500
C185 C186 1.373(5)
C185 N2 1.377(5)
C186 C187 1.386(5)
C187 C188 1.371(5)
C188 N2 1.376(5)
C190 C193 1.516(8)
C190 H19A 0.9800
C190 H19B 0.9800
C190 H19C 0.9800
C191 C193 1.558(8)
C191 H19D 0.9800
C191 H19E 0.9800
C191 H19F 0.9800
C192 C193 1.545(8)
C192 H19G 0.9800
C192 H19H 0.9800
C192 H19I 0.9800
C193 C5Z 1.33(3)
C193 C4Z 1.60(4)
C193 C6Z 1.62(4)
C194 C197 1.544(7)
C194 H19J 0.9800
C194 H19K 0.9800
C194 H19L 0.9800
C195 C197 1.527(6)
C195 H19M 0.9800
C195 H19N 0.9800
C195 H19O 0.9800
C196 C197 1.519(7)
C196 H19P 0.9800
C196 H19Q 0.9800
C196 H19R 0.9800
C198 C201 1.493(8)
C198 H19S 0.9800
C198 H19T 0.9800
C198 H19U 0.9800
C199 C201 1.502(9)
C199 H19V 0.9800
C199 H19W 0.9800
C199 H19$ 0.9800
C200 C201 1.517(9)
C200 H20A 0.9800
C200 H20B 0.9800
C200 H20C 0.9800
C202 C205 1.556(9)
C202 H20D 0.9800
C202 H20E 0.9800
C202 H20F 0.9800
C203 C205 1.479(8)
C203 H20G 0.9800
C203 H20H 0.9800
C203 H20I 0.9800
C204 C205 1.498(9)
C204 H20J 0.9800
C204 H20K 0.9800
C204 H20L 0.9800
C205 C1Z 1.468(18)
C205 C3Z 1.470(18)
C205 C2Z 1.605(15)
C206 C209 1.498(8)
C206 H20M 0.9800
C206 H20N 0.9800
C206 H20O 0.9800
C207 C209 1.562(8)
C207 H20P 0.9800
C207 H20Q 0.9800
C207 H20R 0.9800
C208 C209 1.497(8)
C208 H20S 0.9800
C208 H20T 0.9800
C208 H20U 0.9800
C209 C7Z 1.38(4)
C209 C8Z 1.42(4)
C209 C9Z 1.73(3)
C210 C213 1.478(8)
C210 H21A 0.9800
C210 H21B 0.9800
C210 H21C 0.9800
C212 C213 1.634(10)
C212 H21D 0.9800
C212 H21E 0.9800
C212 H21F 0.9800
C211 C213 1.467(7)
C211 H21G 0.9800
C211 H21H 0.9800
C211 H21I 0.9800
C213 C11Z 1.295(18)
C213 C10Z 1.807(16)
C217 C15Z 1.408(19)
C217 C14Z 1.46(4)
C217 C214 1.467(8)
C217 C215 1.487(17)
C217 C216 1.634(9)
C217 C16Z 1.775(18)
C218 C221 1.534(5)
C218 H21J 0.9800
C218 H21K 0.9800
C218 H21L 0.9800
C219 C221 1.530(5)
C219 H21M 0.9800
C219 H21N 0.9800
C219 H21O 0.9800
C220 C221 1.535(5)
C220 H22A 0.9800
C220 H22B 0.9800
C220 H22C 0.9800
C1A C2A 1.383(12)
C1A C9A 1.441(10)
C1A C6A 1.458(12)
C2A C3A 1.457(11)
C2A C12A 1.470(13)
C3A C4A 1.368(10)
C3A C14A 1.447(12)
C4A C5A 1.459(13)
C4A C17A 1.476(10)
C5A C6A 1.400(12)
C5A C19A 1.431(13)
C6A C7A 1.417(11)
C7A C21A 1.376(10)
C7A C8A 1.489(9)
C8A C24A 1.351(11)
C8A C9A 1.465(11)
C9A C10A 1.366(9)
C10A C11A 1.429(11)
C10A C26A 1.472(11)
C11A C12A 1.407(11)
C11A C28A 1.469(10)
C12A C13A 1.423(11)
C13A C30A 1.424(12)
C13A C14A 1.434(12)
C14A C15A 1.419(12)
C15A C32A 1.424(13)
C15A C16A 1.484(11)
C16A C17A 1.396(10)
C16A C34A 1.426(10)
C17A C18A 1.418(11)
C18A C36A 1.365(11)
C18A C19A 1.472(9)
C19A C20A 1.350(12)
C20A C38A 1.458(12)
C20A C21A 1.460(12)
C21A C22A 1.436(13)
C22A C23A 1.408(11)
C22A C39A 1.437(11)
C23A C24A 1.398(12)
C23A C42A 1.463(11)
C24A C25A 1.492(10)
C25A C26A 1.348(11)
C25A C43A 1.420(10)
C26A C27A 1.483(10)
C27A C45A 1.354(10)
C27A C28A 1.433(10)
C28A C29A 1.383(10)
C29A C47A 1.437(11)
C29A C30A 1.498(12)
C30A C31A 1.446(12)
C31A C32A 1.408(12)
C31A C48A 1.436(13)
C32A C33A 1.414(12)
C33A C50A 1.351(11)
C33A C34A 1.525(11)
C34A C35A 1.321(11)
C35A C36A 1.419(12)
C35A C52A 1.463(11)
C36A C37A 1.463(13)
C37A C38A 1.356(11)
C37A C53A 1.453(11)
C38A C39A 1.489(12)
C39A C40A 1.391(11)
C40A C54A 1.427(11)
C40A C41A 1.445(10)
C41A C42A 1.390(11)
C41A C56A 1.457(10)
C42A C43A 1.448(10)
C43A C44A 1.365(10)
C44A C57A 1.453(11)
C44A C45A 1.472(10)
C45A C46A 1.445(8)
C46A C47A 1.367(9)
C46A C58A 1.460(11)
C47A C48A 1.475(11)
C48A C49A 1.381(10)
C49A C59A 1.422(10)
C49A C50A 1.483(10)
C50A C51A 1.453(11)
C51A C52A 1.358(10)
C51A C60A 1.448(10)
C52A C53A 1.427(11)
C53A C54A 1.386(11)
C54A C55A 1.488(12)
C55A C60A 1.403(11)
C55A C56A 1.424(10)
C56A C57A 1.358(9)
C57A C58A 1.482(12)
C58A C59A 1.350(12)
C59A C60A 1.436(11)
C1B C2B 1.41(2)
C1B C6B 1.475(19)
C1B C9B 1.48(4)
C2B C3B 1.45(2)
C2B C12B 1.457(19)
C3B C4B 1.383(19)
C3B C14B 1.45(2)
C4B C17B 1.46(2)
C4B C5B 1.46(2)
C5B C6B 1.39(2)
C5B C19B 1.45(2)
C6B C7B 1.455(19)
C7B C21B 1.359(19)
C7B C8B 1.463(19)
C8B C24B 1.363(19)
C8B C9B 1.455(19)
C9B C10B 1.40(2)
C10B C26B 1.45(2)
C10B C11B 1.45(2)
C11B C12B 1.40(2)
C11B C28B 1.46(2)
C12B C13B 1.451(19)
C13B C30B 1.385(19)
C13B C14B 1.46(2)
C14B C15B 1.39(2)
C15B C16B 1.45(2)
C15B C32B 1.46(2)
C16B C17B 1.38(2)
C16B C34B 1.445(19)
C17B C18B 1.460(19)
C18B C36B 1.378(18)
C18B C19B 1.453(18)
C19B C20B 1.36(2)
C20B C21B 1.44(2)
C20B C38B 1.46(2)
C21B C22B 1.45(2)
C22B C23B 1.382(19)
C22B C39B 1.45(2)
C23B C24B 1.421(19)
C23B C42B 1.481(19)
C24B C25B 1.476(19)
C25B C26B 1.37(2)
C25B C43B 1.44(2)
C26B C27B 1.47(2)
C27B C45B 1.388(19)
C27B C28B 1.44(2)
C28B C29B 1.38(2)
C29B C47B 1.459(19)
C29B C30B 1.477(19)
C30B C31B 1.478(19)
C31B C32B 1.401(19)
C31B C48B 1.443(19)
C32B C33B 1.424(19)
C33B C50B 1.37(2)
C33B C34B 1.469(19)
C34B C35B 1.353(19)
C35B C36B 1.435(19)
C35B C52B 1.45(2)
C36B C37B 1.44(2)
C37B C38B 1.38(2)
C37B C53B 1.44(2)
C38B C39B 1.44(2)
C39B C40B 1.37(2)
C40B C54B 1.43(2)
C40B C41B 1.46(2)
C41B C42B 1.372(19)
C41B C56B 1.45(2)
C42B C43B 1.45(2)
C43B C44B 1.37(2)
C44B C45B 1.45(2)
C44B C57B 1.46(2)
C45B C46B 1.469(17)
C46B C47B 1.37(2)
C46B C58B 1.43(2)
C47B C48B 1.44(2)
C48B C49B 1.362(18)
C49B C50B 1.447(19)
C49B C59B 1.459(19)
C50B C51B 1.47(2)
C51B C52B 1.38(2)
C51B C60B 1.455(19)
C52B C53B 1.43(2)
C53B C54B 1.368(19)
C54B C55B 1.45(2)
C55B C60B 1.39(2)
C55B C56B 1.45(2)
C56B C57B 1.355(19)
C57B C58B 1.45(2)
C58B C59B 1.38(2)
C59B C60B 1.454(19)
C1D C2D 1.386(17)
C1D C6D 1.438(18)
C1D C9D 1.46(3)
C2D C3D 1.452(18)
C2D C12D 1.482(18)
C3D C4D 1.360(17)
C3D C14D 1.430(18)
C4D C17D 1.414(18)
C4D C5D 1.450(18)
C5D C6D 1.371(18)
C5D C19D 1.438(19)
C6D C7D 1.478(18)
C7D C21D 1.375(18)
C7D C8D 1.465(18)
C7D C22D 2.01(4)
C8D C24D 1.391(18)
C8D C9D 1.449(18)
C9D C10D 1.370(18)
C10D C26D 1.419(19)
C10D C11D 1.477(17)
C11D C12D 1.362(17)
C11D C28D 1.422(17)
C12D C13D 1.480(17)
C13D C30D 1.395(17)
C13D C14D 1.459(17)
C14D C15D 1.434(17)
C15D C16D 1.445(14)
C15D C32D 1.582(16)
C16D C17D 1.402(19)
C16D C34D 1.60(3)
C17D C18D 1.403(18)
C18D C36D 1.430(17)
C18D C19D 1.505(19)
C19D C20D 1.362(19)
C20D C38D 1.452(19)
C20D C21D 1.492(19)
C21D C22D 1.420(19)
C22D C39D 1.399(19)
C22D C23D 1.466(17)
C23D C24D 1.488(18)
C23D C42D 1.528(17)
C24D C25D 1.513(18)
C25D C26D 1.396(18)
C25D C43D 1.480(18)
C26D C27D 1.489(19)
C27D C45D 1.422(18)
C27D C28D 1.432(18)
C28D C29D 1.344(18)
C29D C30D 1.399(18)
C29D C47D 1.443(19)
C30D C31D 1.504(18)
C31D C48D 1.452(18)
C31D C32D 1.501(17)
C31D C49D 1.80(4)
C32D C33D 1.435(17)
C33D C50D 1.370(18)
C33D C34D 1.491(17)
C34D C35D 1.350(17)
C35D C52D 1.428(19)
C35D C36D 1.449(18)
C36D C37D 1.462(19)
C37D C38D 1.380(19)
C37D C53D 1.423(19)
C38D C39D 1.449(19)
C39D C40D 1.413(18)
C40D C41D 1.425(19)
C40D C54D 1.465(19)
C41D C56D 1.421(19)
C41D C42D 1.437(18)
C41D C54D 2.02(4)
C42D C43D 1.423(19)
C43D C44D 1.428(19)
C44D C57D 1.427(18)
C44D C45D 1.429(18)
C45D C46D 1.519(19)
C46D C47D 1.368(19)
C46D C58D 1.432(19)
C46D C48D 1.93(4)
C47D C48D 1.507(18)
C48D C49D 1.376(18)
C49D C50D 1.456(18)
C49D C59D 1.476(19)
C50D C51D 1.462(19)
C51D C52D 1.356(19)
C51D C60D 1.425(18)
C52D C53D 1.481(19)
C53D C54D 1.365(19)
C53D C55D 2.00(4)
C54D C55D 1.490(19)
C55D C60D 1.392(18)
C55D C56D 1.446(19)
C56D C57D 1.366(18)
C57D C58D 1.450(18)
C58D C59D 1.375(19)
C59D C60D 1.425(19)
C1Z H1Z1 0.9800
C1Z H1Z2 0.9800
C1Z H1Z3 0.9800
C2Z H2Z1 0.9800
C2Z H2Z2 0.9800
C2Z H2Z3 0.9800
C3Z H3Z1 0.9800
C3Z H3Z2 0.9800
C3Z H3Z3 0.9800
C4Z H4Z1 0.9800
C4Z H4Z2 0.9800
C4Z H4Z3 0.9800
C5Z H5Z1 0.9800
C5Z H5Z2 0.9800
C5Z H5Z3 0.9800
C6Z H6Z1 0.9800
C6Z H6Z2 0.9800
C6Z H6Z3 0.9800
C163 H163 0.9500
C7Z H7Z1 0.9800
C7Z H7Z2 0.9800
C7Z H7Z3 0.9800
C8Z H8Z1 0.9800
C8Z H8Z2 0.9800
C8Z H8Z3 0.9800
C9Z H9Z1 0.9800
C9Z H9Z2 0.9800
C9Z H9Z3 0.9800
C10Z H10A 0.9800
C10Z H10B 0.9800
C10Z H10D 0.9800
C11Z H11A 0.9800
C11Z H11B 0.9800
C11Z H11D 0.9800
C215 H21P 0.9800
C215 H21Q 0.9800
C215 H21R 0.9800
C216 H21S 0.9800
C216 H21T 0.9800
C216 H21U 0.9800
C214 H21V 0.9800
C214 H21W 0.9800
C214 H21$ 0.9800
C14Z H14D 0.9800
C14Z H14E 0.9800
C14Z H14F 0.9800
C15Z H15A 0.9800
C15Z H15B 0.9800
C15Z H15C 0.9800
C16Z H16A 0.9800
C16Z H16B 0.9800
C16Z H16C 0.9800
C1M C2M 1.3900
C1M C6M 1.3900
C1M H1M1 0.9500
C2M C3M 1.3900
C2M H2M1 0.9500
C3M C4M 1.3900
C3M C7M 1.69(3)
C4M C5M 1.3900
C4M H4M1 0.9500
C5M C6M 1.3900
C5M H5M1 0.9500
C6M H6M1 0.9500
C7M H7M1 0.9800
C7M H7M2 0.9800
C7M H7M3 0.9800
C1H C6H 1.4001(11)
C1H C2H 1.4001(11)
C1H C7H 1.553(19)
C2H C3F 1.4000(11)
C2H H2H1 0.9500
C4H C1F 1.3997(11)
C4H C3F 1.4001(11)
C4H H4H1 0.9500
C6H C1F 1.3999(11)
C6H H6H1 0.9500
C7H H7H1 0.9800
C7H H7H2 0.9800
C7H H7H3 0.9800
C1F C2F 1.3900
C1F C6F 1.3900
C1F C7F 1.531(16)
C1F H1F1 0.9500
C2F C3F 1.3900
C2F H2F1 0.9500
C3F C4F 1.3900
C3F H3F1 0.9500
C3F H3F2 0.9500
C4F C5F 1.3900
C4F H4F1 0.9500
C5F C6F 1.3900
C5F H5F 0.9500
C6F H6F 0.9500
C7F H7F1 0.9800
C7F H7F2 0.9800
C7F H7F3 0.9800
C1S C2S 1.3900
C1S C6S 1.3900
C1S H1S1 0.9500
C2S C3S 1.3900
C2S C7S 1.653(15)
C3S C4S 1.3900
C3S H3S1 0.9500
C4S C5S 1.3900
C4S H4S1 0.9500
C5S C6S 1.3900
C5S H5S1 0.9500
C6S H6S1 0.9500
C7S H7S1 0.9800
C7S H7S2 0.9800
C7S H7S3 0.9800
C1P C2P 1.3900
C1P C6P 1.3900
C1P H1P1 0.9500
C2P C3P 1.3900
C2P H2P1 0.9500
C3P C4P 1.3900
C3P H3P1 0.9500
C4P C5P 1.3900
C4P H4P1 0.9500
C5P C7P 1.30(3)
C5P C6P 1.3900
C6P H6P1 0.9500
C7P H7P1 0.9800
C7P H7P2 0.9800
C7P H7P3 0.9800
